data_7113100
loop_
_publ_author_name
'Han, Ying-Feng'
'Lin, Yue-Jian'
'Weng, Lin-Hong'
'Berke, Heinz'
'Jin, Guo-Xin'

_publ_section_title
;
 Stepwise formation of "organometallic boxes" with half-sandwich
 Ir, Rh and Ru fragments
;
_journal_coden_ASTM CHCOFS
_journal_issue 3
_journal_name_full
;
 Chemical Communications (Cambridge, United Kingdom)
;
_journal_page_first 350
_journal_page_last 352
_journal_paper_doi 10.1039/b711809k
_journal_year 2008
_chemical_formula_sum 'C176 H172 F24 Ir8 N16 O40 S8'
_chemical_formula_weight 5401.55
_space_group_IT_number 14
_symmetry_cell_setting monoclinic
_symmetry_space_group_name_Hall '-P 2yn'
_symmetry_space_group_name_H-M 'P 1 21/n 1'
_atom_sites_solution_hydrogens geom
_atom_sites_solution_primary direct
_atom_sites_solution_secondary difmap
_audit_creation_method SHELXL-97
_cell_angle_alpha 90.00
_cell_angle_beta 90.037(7)
_cell_angle_gamma 90.00
_cell_formula_units_Z 4
_cell_length_a 30.733(12)
_cell_length_b 21.788(9)
_cell_length_c 31.101(13)
_cell_measurement_reflns_used 994
_cell_measurement_temperature 293(2)
_cell_measurement_theta_max 27.124
_cell_measurement_theta_min 2.554
_cell_volume 20826(15)
_computing_cell_refinement 'Bruker SMART'
_computing_data_collection 'Bruker SMART'
_computing_data_reduction 'Bruker SHELXTL'
_computing_molecular_graphics 'Bruker SHELXTL'
_computing_publication_material 'Bruker SHELXTL'
_computing_structure_refinement 'SHELXL-97 (Sheldrick, 1997)'
_computing_structure_solution 'SHELXS-97 (Sheldrick, 1990)'
_diffrn_ambient_temperature 293(2)
_diffrn_measured_fraction_theta_full 1.000
_diffrn_measured_fraction_theta_max 1.000
_diffrn_radiation_monochromator graphite
_diffrn_radiation_source 'fine-focus sealed tube'
_diffrn_radiation_type MoK\a
_diffrn_radiation_wavelength 0.71073
_diffrn_reflns_av_R_equivalents 0.1508
_diffrn_reflns_av_sigmaI/netI 0.2548
_diffrn_reflns_limit_h_max 36
_diffrn_reflns_limit_h_min -36
_diffrn_reflns_limit_k_max 25
_diffrn_reflns_limit_k_min -25
_diffrn_reflns_limit_l_max 36
_diffrn_reflns_limit_l_min -21
_diffrn_reflns_number 87000
_diffrn_reflns_theta_full 25.00
_diffrn_reflns_theta_max 25.00
_diffrn_reflns_theta_min 1.15
_diffrn_standards_decay_% 10.76
_exptl_absorpt_coefficient_mu 5.187
_exptl_absorpt_correction_T_max 0.6250
_exptl_absorpt_correction_T_min 0.4235
_exptl_absorpt_correction_type multi-scan
_exptl_absorpt_process_details sadabs
_exptl_crystal_colour red
_exptl_crystal_density_diffrn 1.723
_exptl_crystal_density_method 'not measured'
_exptl_crystal_description prism
_exptl_crystal_F_000 9020
_exptl_crystal_size_max 0.20
_exptl_crystal_size_mid 0.15
_exptl_crystal_size_min 0.10
_refine_diff_density_max 4.261
_refine_diff_density_min -2.202
_refine_diff_density_rms 0.276
_refine_ls_extinction_method none
_refine_ls_goodness_of_fit_ref 0.920
_refine_ls_hydrogen_treatment constr
_refine_ls_matrix_type full
_refine_ls_number_parameters 1541
_refine_ls_number_reflns 36647
_refine_ls_number_restraints 93
_refine_ls_restrained_S_all 0.920
_refine_ls_R_factor_all 0.2275
_refine_ls_R_factor_gt 0.1012
_refine_ls_shift/su_max 0.006
_refine_ls_shift/su_mean 0.000
_refine_ls_structure_factor_coef Fsqd
_refine_ls_weighting_details 'calc w=1/[\s^2^(Fo^2^)+(0.0897P)^2^+0.0000P] where P=(Fo^2^+2Fc^2^)/3'
_refine_ls_weighting_scheme calc
_refine_ls_wR_factor_gt 0.2238
_refine_ls_wR_factor_ref 0.2576
_reflns_number_gt 10868
_reflns_number_total 36647
_reflns_threshold_expression >2sigma(I)
_cod_duplicate_entry 7102815
_cod_data_source_file b711809k.txt
_cod_data_source_block f70110b
_cod_depositor_comments
;
The following automatic conversions were performed:

'_symmetry_cell_setting' value 'Monoclinic' changed to 'monoclinic'
according to
/usr/data/users/saulius/automatic-downloads/retrospective/RSC/lib/dictionaries/cif_core.dic
dictionary named 'cif_core.dic' version 2.4.2 from 2011-04-26.

Automatic conversion script
Id: cif_fix_values 2281 2013-09-26 08:29:07Z andrius 
;
_cod_original_sg_symbol_H-M 'P2(1)/n '
_cod_database_code 7113100

loop_
_symmetry_equiv_pos_as_xyz
'x, y, z'
'-x+1/2, y+1/2, -z+1/2'
'-x, -y, -z'
'x-1/2, -y-1/2, z-1/2'

loop_
_atom_site_label
_atom_site_type_symbol
_atom_site_fract_x
_atom_site_fract_y
_atom_site_fract_z
_atom_site_U_iso_or_equiv
_atom_site_adp_type
_atom_site_occupancy
_atom_site_symmetry_multiplicity
_atom_site_calc_flag
_atom_site_refinement_flags
_atom_site_disorder_assembly
_atom_site_disorder_group
Ir1 Ir 0.61332(3) 0.12767(5) 0.91097(3) 0.0754(4) Uani 1 1 d . . .
Ir2 Ir 0.70071(3) 0.14065(5) 0.46476(3) 0.0604(3) Uani 1 1 d . . .
Ir3 Ir 0.26441(3) 0.12362(5) 0.37751(3) 0.0723(3) Uani 1 1 d . . .
Ir4 Ir 0.17324(3) 0.11763(5) 0.82152(3) 0.0610(3) Uani 1 1 d . . .
Ir5 Ir 0.50960(3) 0.32853(5) 0.95161(3) 0.0669(3) Uani 1 1 d . . .
Ir6 Ir 0.75047(3) 0.32647(5) 0.57706(3) 0.0674(3) Uani 1 1 d . . .
Ir7 Ir 0.36854(3) 0.32541(5) 0.33696(3) 0.0666(3) Uani 1 1 d . . .
Ir8 Ir 0.12669(3) 0.31012(5) 0.71220(3) 0.0699(3) Uani 1 1 d . . .
N1 N 0.5743(6) 0.1282(10) 0.8543(6) 0.074(7) Uani 1 1 d . . .
N2 N 0.6438(5) 0.1350(8) 0.5050(5) 0.042(4) Uani 1 1 d U . .
N3 N 0.3032(6) 0.1238(9) 0.4349(7) 0.066(6) Uani 1 1 d . . .
N4 N 0.2316(5) 0.1176(8) 0.7852(6) 0.049(5) Uani 1 1 d U . .
N5 N 0.5033(5) 0.1195(9) 0.6585(7) 0.072(6) Uani 1 1 d . . .
H5 H 0.4758 0.1190 0.6533 0.086 Uiso 1 1 calc R . .
N6 N 0.4512(5) 0.1269(8) 0.5804(6) 0.059(5) Uani 1 1 d . . .
N7 N 0.3717(5) 0.1288(7) 0.6311(6) 0.051(5) Uani 1 1 d . . .
H7 H 0.3991 0.1326 0.6364 0.061 Uiso 1 1 calc R . .
N8 N 0.4267(5) 0.1211(8) 0.7097(6) 0.061(5) Uani 1 1 d . . .
N9 N 0.4949(6) 0.3169(9) 0.8862(6) 0.066(6) Uani 1 1 d . A .
N10 N 0.6851(5) 0.3195(8) 0.5938(6) 0.053(5) Uani 1 1 d . . .
N11 N 0.3830(8) 0.3169(9) 0.4042(7) 0.072(6) Uani 1 1 d . . .
N12 N 0.1939(6) 0.3049(9) 0.6986(7) 0.067(6) Uani 1 1 d U B .
N13 N 0.4943(6) 0.3034(10) 0.6792(6) 0.092(8) Uani 1 1 d . . .
H13' H 0.4705 0.2999 0.6649 0.110 Uiso 1 1 calc R . .
N14 N 0.4752(6) 0.3066(7) 0.5881(7) 0.060(5) Uiso 1 1 d . . .
N15 N 0.3825(5) 0.3035(8) 0.6096(5) 0.067(6) Uani 1 1 d . . .
H15 H 0.4056 0.3028 0.6253 0.080 Uiso 1 1 calc R . .
N16 N 0.4025(5) 0.3013(9) 0.7015(6) 0.064(6) Uani 1 1 d . . .
O1 O 0.6126(4) 0.2241(6) 0.9086(4) 0.050(4) Uiso 1 1 d . A .
O2 O 0.5524(4) 0.1498(6) 0.9415(6) 0.076(5) Uani 1 1 d . . .
O3 O 0.5728(4) 0.3054(7) 0.9300(6) 0.076(6) Uani 1 1 d . A .
O4 O 0.5095(5) 0.2343(7) 0.9543(5) 0.078(5) Uiso 1 1 d . A .
O5 O 0.6973(4) 0.2357(5) 0.4731(4) 0.048(4) Uiso 1 1 d . . .
O6 O 0.7316(4) 0.1551(7) 0.5284(4) 0.062(4) Uani 1 1 d . . .
O7 O 0.7219(4) 0.3127(6) 0.5148(4) 0.055(4) Uani 1 1 d . . .
O8 O 0.7515(5) 0.2359(7) 0.5738(6) 0.082(5) Uiso 1 1 d . . .
O9 O 0.2645(4) 0.2206(6) 0.3787(5) 0.055(4) Uiso 1 1 d . . .
O10 O 0.3280(5) 0.1469(7) 0.3488(6) 0.080(5) Uiso 1 1 d . . .
O11 O 0.3045(4) 0.3015(7) 0.3593(5) 0.068(5) Uani 1 1 d . . .
O12 O 0.3696(5) 0.2323(6) 0.3357(5) 0.067(4) Uiso 1 1 d . . .
O13 O 0.1751(4) 0.2131(6) 0.8170(5) 0.056(4) Uiso 1 1 d . B .
O14 O 0.1440(5) 0.1353(7) 0.7586(5) 0.066(5) Uani 1 1 d . . .
O15 O 0.1521(5) 0.2908(8) 0.7773(4) 0.072(5) Uani 1 1 d . B .
O16 O 0.1285(4) 0.2160(6) 0.7155(5) 0.062(4) Uiso 1 1 d . B .
C1 C 0.5019(6) 0.1180(9) 0.7383(6) 0.045(6) Uani 1 1 d . . .
C2 C 0.5223(6) 0.1182(10) 0.6975(7) 0.053(6) Uani 1 1 d . . .
C3 C 0.5692(8) 0.1139(9) 0.6931(8) 0.067(7) Uiso 1 1 d . . .
H3 H 0.5902 0.1116 0.7145 0.081 Uiso 1 1 calc R . .
C4 C 0.5747(7) 0.1140(9) 0.6501(8) 0.061(6) Uani 1 1 d U . .
H4 H 0.6016 0.1092 0.6370 0.073 Uiso 1 1 calc R . .
C5 C 0.5369(7) 0.1218(9) 0.6276(7) 0.053(6) Uani 1 1 d U . .
C6 C 0.5304(6) 0.1217(10) 0.5824(6) 0.052(6) Uani 1 1 d . . .
C7 C 0.4923(7) 0.1268(10) 0.5638(7) 0.051(6) Uani 1 1 d . . .
C8 C 0.4841(8) 0.1274(10) 0.5190(9) 0.076(8) Uiso 1 1 d . . .
H8 H 0.5067 0.1271 0.4991 0.091 Uiso 1 1 calc R . .
C9 C 0.4450(6) 0.1283(8) 0.5073(7) 0.050(6) Uiso 1 1 d . . .
H9A H 0.4339 0.1295 0.4795 0.060 Uiso 1 1 calc R . .
C10 C 0.4215(7) 0.1269(9) 0.5476(8) 0.053(6) Uani 1 1 d U . .
C11 C 0.3785(8) 0.1331(10) 0.5512(7) 0.054(6) Uani 1 1 d . . .
C12 C 0.3536(7) 0.1290(9) 0.5912(7) 0.046(6) Uani 1 1 d . . .
C13 C 0.3069(7) 0.1230(11) 0.5956(7) 0.069(7) Uani 1 1 d . . .
H13 H 0.2859 0.1218 0.5741 0.082 Uiso 1 1 calc R . .
C14 C 0.3011(8) 0.1197(13) 0.6396(7) 0.085(9) Uani 1 1 d . . .
H14 H 0.2737 0.1167 0.6520 0.102 Uiso 1 1 calc R . .
C15 C 0.3379(7) 0.1210(10) 0.6635(7) 0.049(6) Uani 1 1 d . . .
C16 C 0.3446(8) 0.1195(9) 0.7058(7) 0.059(7) Uani 1 1 d . . .
C17 C 0.3839(7) 0.1201(9) 0.7265(8) 0.051(6) Uiso 1 1 d . . .
C18 C 0.3895(7) 0.1177(9) 0.7754(8) 0.061(6) Uani 1 1 d U . .
H18 H 0.3675 0.1169 0.7959 0.073 Uiso 1 1 calc R . .
C19 C 0.4341(7) 0.1170(9) 0.7828(9) 0.071(7) Uiso 1 1 d . . .
H19 H 0.4471 0.1171 0.8098 0.085 Uiso 1 1 calc R . .
C20 C 0.4588(7) 0.1160(10) 0.7404(7) 0.056(6) Uani 1 1 d U . .
C21 C 0.5259(7) 0.1176(10) 0.7791(7) 0.038(5) Uani 1 1 d . . .
C22 C 0.5256(8) 0.0763(11) 0.8100(12) 0.089(11) Uani 1 1 d . . .
H22 H 0.5091 0.0415 0.8042 0.107 Uiso 1 1 calc R . .
C23 C 0.5461(9) 0.0763(16) 0.8495(12) 0.126(15) Uani 1 1 d . . .
H23 H 0.5420 0.0463 0.8704 0.151 Uiso 1 1 calc R . .
C24 C 0.5799(7) 0.1692(11) 0.8221(9) 0.067(8) Uani 1 1 d . . .
H24 H 0.5996 0.2011 0.8258 0.081 Uiso 1 1 calc R . .
C25 C 0.5576(9) 0.1650(14) 0.7843(8) 0.088(10) Uani 1 1 d . . .
H25 H 0.5629 0.1928 0.7622 0.106 Uiso 1 1 calc R . .
C26 C 0.5696(7) 0.1264(10) 0.5535(7) 0.047(6) Uani 1 1 d U . .
C27 C 0.5991(7) 0.0804(9) 0.5564(7) 0.061(7) Uani 1 1 d . . .
H27 H 0.5950 0.0467 0.5743 0.073 Uiso 1 1 calc R . .
C28 C 0.6379(7) 0.0874(10) 0.5296(7) 0.060(7) Uani 1 1 d . . .
H28 H 0.6590 0.0568 0.5301 0.072 Uiso 1 1 calc R . .
C29 C 0.6135(7) 0.1758(11) 0.5027(8) 0.067(7) Uani 1 1 d . . .
H29 H 0.6152 0.2066 0.4820 0.080 Uiso 1 1 calc R . .
C30 C 0.5772(7) 0.1741(10) 0.5317(7) 0.057(6) Uani 1 1 d . . .
H30 H 0.5592 0.2082 0.5345 0.069 Uiso 1 1 calc R . .
C31 C 0.3480(9) 0.1297(15) 0.5129(9) 0.112(13) Uani 1 1 d . . .
C32 C 0.3559(7) 0.0837(8) 0.4791(7) 0.044(6) Uani 1 1 d . . .
H32 H 0.3767 0.0536 0.4839 0.052 Uiso 1 1 calc R . .
C33 C 0.3342(7) 0.0837(12) 0.4414(8) 0.067(8) Uani 1 1 d . . .
H33 H 0.3411 0.0553 0.4201 0.080 Uiso 1 1 calc R . .
C34 C 0.2943(8) 0.1660(12) 0.4684(11) 0.083(9) Uani 1 1 d . . .
H34 H 0.2718 0.1941 0.4646 0.100 Uiso 1 1 calc R . .
C35 C 0.3156(8) 0.1675(13) 0.5035(8) 0.072(8) Uani 1 1 d . . .
H35 H 0.3079 0.1968 0.5238 0.086 Uiso 1 1 calc R . .
C36 C 0.3071(6) 0.1202(9) 0.7345(6) 0.041(5) Uani 1 1 d . . .
C37 C 0.2751(7) 0.0735(10) 0.7301(7) 0.062(7) Uani 1 1 d . . .
H37 H 0.2784 0.0425 0.7098 0.074 Uiso 1 1 calc R . .
C38 C 0.2386(8) 0.0752(11) 0.7569(8) 0.071(7) Uiso 1 1 d . . .
H38 H 0.2181 0.0440 0.7542 0.085 Uiso 1 1 calc R . .
C39 C 0.2620(8) 0.1623(13) 0.7897(8) 0.081(8) Uani 1 1 d . . .
H39 H 0.2590 0.1913 0.8114 0.097 Uiso 1 1 calc R . .
C40 C 0.2985(6) 0.1653(9) 0.7612(8) 0.057(7) Uani 1 1 d . . .
H40 H 0.3164 0.1997 0.7617 0.068 Uiso 1 1 calc R . .
C41 C 0.4650(7) 0.3054(10) 0.7516(7) 0.060(7) Uani 1 1 d . . .
C42 C 0.5003(6) 0.3089(9) 0.7232(7) 0.048(6) Uani 1 1 d . . .
C43 C 0.5429(9) 0.3103(11) 0.7359(10) 0.089(9) Uiso 1 1 d . . .
H43 H 0.5524 0.3119 0.7643 0.107 Uiso 1 1 calc R . .
C44 C 0.5708(8) 0.3089(10) 0.6989(7) 0.068(7) Uani 1 1 d . . .
H44 H 0.6010 0.3100 0.6975 0.081 Uiso 1 1 calc R . .
C45 C 0.5389(7) 0.3053(9) 0.6638(8) 0.049(6) Uani 1 1 d U . .
C46 C 0.5481(7) 0.3100(11) 0.6209(8) 0.067(7) Uani 1 1 d . . .
C47 C 0.5200(7) 0.3135(12) 0.5847(7) 0.067(7) Uani 1 1 d . . .
C48 C 0.5298(7) 0.3215(10) 0.5408(7) 0.056(6) Uani 1 1 d . . .
H48 H 0.5573 0.3283 0.5291 0.067 Uiso 1 1 calc R . .
C49 C 0.4919(9) 0.3174(11) 0.5184(9) 0.090(9) Uani 1 1 d . . .
H49 H 0.4894 0.3204 0.4887 0.108 Uiso 1 1 calc R . .
C50 C 0.4568(8) 0.3078(11) 0.5468(8) 0.067(7) Uani 1 1 d . . .
C51 C 0.4149(7) 0.3068(9) 0.5361(7) 0.050(6) Uani 1 1 d . . .
C52 C 0.3802(7) 0.3057(9) 0.5649(7) 0.046(6) Uani 1 1 d . . .
C53 C 0.3338(6) 0.3126(11) 0.5550(7) 0.067(7) Uani 1 1 d . . .
H53 H 0.3221 0.3183 0.5276 0.080 Uiso 1 1 calc R . .
C54 C 0.3106(7) 0.3092(10) 0.5919(8) 0.062(7) Uani 1 1 d . . .
H54 H 0.2805 0.3111 0.5947 0.075 Uiso 1 1 calc R . .
C55 C 0.3397(8) 0.3025(11) 0.6235(8) 0.068(7) Uani 1 1 d . . .
C56 C 0.3286(7) 0.3013(10) 0.6685(8) 0.061(7) Uani 1 1 d . . .
C57 C 0.3586(8) 0.3051(11) 0.7050(9) 0.076(8) Uani 1 1 d . . .
C58 C 0.3474(8) 0.3074(12) 0.7489(9) 0.087(9) Uani 1 1 d . . .
H58 H 0.3190 0.3043 0.7590 0.104 Uiso 1 1 calc R . .
C59 C 0.3821(7) 0.3145(11) 0.7747(9) 0.083(9) Uani 1 1 d . . .
H59 H 0.3835 0.3226 0.8041 0.099 Uiso 1 1 calc R . .
C60 C 0.4203(8) 0.3050(9) 0.7405(8) 0.060(7) Uani 1 1 d . . .
C61 C 0.4726(7) 0.3113(12) 0.7996(7) 0.065(7) Uani 1 1 d . . .
C62 C 0.4587(7) 0.2668(12) 0.8297(8) 0.074(8) Uani 1 1 d . A .
H62 H 0.4407 0.2352 0.8202 0.089 Uiso 1 1 calc R . .
C63 C 0.4704(7) 0.2681(12) 0.8716(7) 0.065(7) Uani 1 1 d . . .
H63 H 0.4621 0.2367 0.8902 0.078 Uiso 1 1 calc R A .
C64 C 0.5102(8) 0.3627(13) 0.8586(9) 0.086(9) Uani 1 1 d . . .
H64 H 0.5264 0.3952 0.8694 0.103 Uiso 1 1 calc R A .
C65 C 0.5013(9) 0.3595(11) 0.8164(8) 0.077(9) Uani 1 1 d . A .
H65 H 0.5134 0.3880 0.7977 0.092 Uiso 1 1 calc R . .
C66 C 0.5944(8) 0.3135(11) 0.6116(8) 0.059(7) Uani 1 1 d . . .
C67 C 0.6227(7) 0.2684(14) 0.6227(9) 0.087(10) Uani 1 1 d . . .
H67 H 0.6134 0.2337 0.6375 0.105 Uiso 1 1 calc R . .
C68 C 0.6668(8) 0.2760(11) 0.6111(8) 0.071(7) Uiso 1 1 d . . .
H68 H 0.6848 0.2429 0.6177 0.085 Uiso 1 1 calc R . .
C69 C 0.6563(9) 0.3636(15) 0.5799(8) 0.101(10) Uani 1 1 d . . .
H69 H 0.6670 0.3951 0.5627 0.121 Uiso 1 1 calc R . .
C70 C 0.6132(7) 0.3638(11) 0.5897(9) 0.072(8) Uani 1 1 d . . .
H70 H 0.5960 0.3972 0.5821 0.087 Uiso 1 1 calc R . .
C71 C 0.4033(8) 0.3145(11) 0.4907(9) 0.069(8) Uani 1 1 d . . .
C72 C 0.4195(7) 0.2723(13) 0.4619(8) 0.076(8) Uani 1 1 d . . .
H72 H 0.4390 0.2429 0.4718 0.091 Uiso 1 1 calc R . .
C73 C 0.4075(8) 0.2715(14) 0.4173(7) 0.077(8) Uani 1 1 d . . .
H73 H 0.4167 0.2407 0.3987 0.092 Uiso 1 1 calc R . .
C74 C 0.3664(8) 0.3604(15) 0.4299(9) 0.095(10) Uani 1 1 d . . .
H74 H 0.3487 0.3906 0.4180 0.114 Uiso 1 1 calc R . .
C75 C 0.3750(7) 0.3614(12) 0.4738(8) 0.064(7) Uani 1 1 d . . .
H75 H 0.3629 0.3912 0.4915 0.076 Uiso 1 1 calc R . .
C76 C 0.2809(7) 0.3055(10) 0.6789(7) 0.050(6) Uani 1 1 d . . .
C77 C 0.2541(7) 0.2610(11) 0.6618(7) 0.065(7) Uani 1 1 d . B .
H77 H 0.2657 0.2310 0.6439 0.077 Uiso 1 1 calc R . .
C78 C 0.2107(8) 0.2609(14) 0.6710(9) 0.109(11) Uani 1 1 d . . .
H78 H 0.1925 0.2316 0.6589 0.131 Uiso 1 1 calc R B .
C79 C 0.2218(8) 0.3463(9) 0.7161(7) 0.062(7) Uani 1 1 d . . .
H79 H 0.2105 0.3740 0.7359 0.074 Uiso 1 1 calc R B .
C80 C 0.2652(7) 0.3504(9) 0.7069(7) 0.047(6) Uiso 1 1 d . B .
H80 H 0.2829 0.3809 0.7184 0.057 Uiso 1 1 calc R . .
C81 C 0.5787(7) 0.2525(11) 0.9262(8) 0.061(7) Uiso 1 1 d D . .
C82 C 0.5456(7) 0.2059(11) 0.9399(8) 0.072(7) Uiso 1 1 d D A .
C83 C 0.7171(5) 0.2581(9) 0.5073(6) 0.030(5) Uiso 1 1 d . . .
C84 C 0.7361(7) 0.2101(12) 0.5378(8) 0.061(7) Uiso 1 1 d . . .
C85 C 0.2966(7) 0.2467(11) 0.3640(7) 0.054(6) Uiso 1 1 d . . .
C86 C 0.3338(7) 0.2053(11) 0.3467(8) 0.065(7) Uiso 1 1 d . . .
C87 C 0.1555(6) 0.2330(11) 0.7822(7) 0.053(6) Uiso 1 1 d D . .
C88 C 0.1426(6) 0.1880(10) 0.7482(7) 0.046(6) Uiso 1 1 d D B .
C89 C 0.6313(7) 0.0364(10) 0.9306(9) 0.128(12) Uani 1 1 d GU . .
C90 C 0.6418(10) 0.0758(15) 0.9647(8) 0.154(14) Uani 1 1 d GU . .
C91 C 0.6716(9) 0.1193(11) 0.9494(10) 0.153(16) Uiso 1 1 d G . .
C92 C 0.6796(6) 0.1067(10) 0.9059(10) 0.131(15) Uani 1 1 d G . .
C93 C 0.6546(7) 0.0555(10) 0.8943(7) 0.063(7) Uiso 1 1 d G . .
C94 C 0.6011(11) -0.0076(16) 0.9466(16) 0.23(3) Uani 1 1 d . . .
H94A H 0.5748 -0.0059 0.9299 0.344 Uiso 1 1 calc R . .
H94B H 0.5946 0.0013 0.9761 0.344 Uiso 1 1 calc R . .
H94C H 0.6135 -0.0480 0.9445 0.344 Uiso 1 1 calc R . .
C95 C 0.6389(14) 0.0974(19) 1.0126(15) 0.21(2) Uiso 1 1 d . . .
H95A H 0.6580 0.0730 1.0300 0.320 Uiso 1 1 calc R . .
H95B H 0.6095 0.0927 1.0227 0.320 Uiso 1 1 calc R . .
H95C H 0.6472 0.1398 1.0146 0.320 Uiso 1 1 calc R . .
C96 C 0.6984(16) 0.170(2) 0.9543(18) 0.24(2) Uiso 1 1 d . . .
H96A H 0.6879 0.2029 0.9365 0.367 Uiso 1 1 calc R . .
H96B H 0.7275 0.1596 0.9459 0.367 Uiso 1 1 calc R . .
H96C H 0.6982 0.1829 0.9838 0.367 Uiso 1 1 calc R . .
C97 C 0.7089(11) 0.1218(17) 0.8616(16) 0.21(2) Uani 1 1 d . . .
H97A H 0.7014 0.1617 0.8509 0.317 Uiso 1 1 calc R . .
H97B H 0.7026 0.0915 0.8401 0.317 Uiso 1 1 calc R . .
H97C H 0.7393 0.1207 0.8686 0.317 Uiso 1 1 calc R . .
C98 C 0.6492(9) 0.0133(12) 0.8518(9) 0.112(11) Uani 1 1 d . . .
H98A H 0.6499 0.0388 0.8267 0.167 Uiso 1 1 calc R . .
H98B H 0.6219 -0.0081 0.8530 0.167 Uiso 1 1 calc R . .
H98C H 0.6725 -0.0160 0.8506 0.167 Uiso 1 1 calc R . .
C99 C 0.6873(5) 0.1247(8) 0.3982(5) 0.083(9) Uani 1 1 d G . .
C100 C 0.6868(5) 0.0670(7) 0.4224(5) 0.047(5) Uiso 1 1 d G . .
C101 C 0.7301(5) 0.0578(7) 0.4411(5) 0.067(7) Uiso 1 1 d G . .
C102 C 0.7575(5) 0.1099(7) 0.4284(6) 0.065(7) Uiso 1 1 d G . .
C103 C 0.7310(5) 0.1512(7) 0.4018(5) 0.059(6) Uiso 1 1 d G . .
C104 C 0.6476(9) 0.1482(10) 0.3697(8) 0.090(9) Uani 1 1 d . . .
H10A H 0.6526 0.1377 0.3401 0.135 Uiso 1 1 calc R . .
H10B H 0.6451 0.1920 0.3724 0.135 Uiso 1 1 calc R . .
H10C H 0.6212 0.1292 0.3794 0.135 Uiso 1 1 calc R . .
C105 C 0.6470(8) 0.0279(9) 0.4203(7) 0.081(8) Uani 1 1 d . . .
H10D H 0.6216 0.0533 0.4231 0.121 Uiso 1 1 calc R . .
H10E H 0.6476 -0.0015 0.4432 0.121 Uiso 1 1 calc R . .
H10F H 0.6462 0.0069 0.3932 0.121 Uiso 1 1 calc R . .
C106 C 0.7416(9) 0.0016(12) 0.4626(10) 0.120(11) Uiso 1 1 d . . .
H10G H 0.7594 -0.0230 0.4439 0.180 Uiso 1 1 calc R . .
H10H H 0.7157 -0.0206 0.4698 0.180 Uiso 1 1 calc R . .
H10I H 0.7576 0.0109 0.4883 0.180 Uiso 1 1 calc R . .
C107 C 0.8038(7) 0.1189(17) 0.4420(10) 0.152(15) Uani 1 1 d . . .
H10J H 0.8084 0.0991 0.4692 0.228 Uiso 1 1 calc R . .
H10K H 0.8097 0.1620 0.4447 0.228 Uiso 1 1 calc R . .
H10L H 0.8228 0.1013 0.4209 0.228 Uiso 1 1 calc R . .
C108 C 0.7439(8) 0.2107(10) 0.3857(9) 0.090(9) Uani 1 1 d . . .
H10M H 0.7620 0.2308 0.4066 0.134 Uiso 1 1 calc R . .
H10N H 0.7185 0.2351 0.3804 0.134 Uiso 1 1 calc R . .
H10O H 0.7598 0.2056 0.3594 0.134 Uiso 1 1 calc R . .
C109 C 0.1984(5) 0.1132(6) 0.3564(5) 0.124(11) Uiso 1 1 d G . .
C110 C 0.2062(4) 0.0740(6) 0.3926(4) 0.120(11) Uiso 1 1 d G . .
C111 C 0.2397(4) 0.0313(6) 0.3811(5) 0.117(11) Uiso 1 1 d G . .
C112 C 0.2526(4) 0.0440(7) 0.3377(5) 0.129(12) Uiso 1 1 d G . .
C113 C 0.2271(4) 0.0946(6) 0.3224(5) 0.097(9) Uiso 1 1 d G . .
C114 C 0.1655(6) 0.1654(9) 0.3542(5) 0.34(4) Uiso 1 1 d G . .
H11A H 0.1493 0.1626 0.3279 0.506 Uiso 1 1 calc R . .
H11B H 0.1805 0.2040 0.3553 0.506 Uiso 1 1 calc R . .
H11C H 0.1459 0.1624 0.3782 0.506 Uiso 1 1 calc R . .
C115 C 0.1829(3) 0.0773(6) 0.4358(4) 0.29(3) Uiso 1 1 d G . .
H11D H 0.1765 0.1194 0.4426 0.429 Uiso 1 1 calc R . .
H11E H 0.2013 0.0603 0.4578 0.429 Uiso 1 1 calc R . .
H11F H 0.1563 0.0544 0.4343 0.429 Uiso 1 1 calc R . .
C116 C 0.2582(6) -0.0189(7) 0.4099(5) 0.24(2) Uiso 1 1 d G . .
H11G H 0.2511 -0.0584 0.3982 0.357 Uiso 1 1 calc R . .
H11H H 0.2460 -0.0153 0.4382 0.357 Uiso 1 1 calc R . .
H11I H 0.2893 -0.0147 0.4115 0.357 Uiso 1 1 calc R . .
C117 C 0.2873(5) 0.0097(9) 0.3123(5) 0.26(3) Uiso 1 1 d G . .
H11J H 0.3139 0.0327 0.3128 0.397 Uiso 1 1 calc R . .
H11K H 0.2778 0.0045 0.2832 0.397 Uiso 1 1 calc R . .
H11L H 0.2921 -0.0299 0.3251 0.397 Uiso 1 1 calc R . .
C118 C 0.2300(5) 0.1236(7) 0.2779(6) 0.41(5) Uiso 1 1 d G . .
H11M H 0.2429 0.1635 0.2802 0.620 Uiso 1 1 calc R . .
H11N H 0.2014 0.1272 0.2659 0.620 Uiso 1 1 calc R . .
H11O H 0.2476 0.0982 0.2596 0.620 Uiso 1 1 calc R . .
C119 C 0.1399(5) 0.0352(6) 0.8386(4) 0.107(10) Uiso 1 1 d G . .
C120 C 0.1164(4) 0.0822(7) 0.8596(4) 0.088(8) Uiso 1 1 d G . .
C121 C 0.1455(5) 0.1141(6) 0.8868(4) 0.066(7) Uiso 1 1 d G . .
C122 C 0.1870(5) 0.0867(7) 0.8826(4) 0.094(9) Uiso 1 1 d G . .
C123 C 0.1835(5) 0.0380(6) 0.8529(4) 0.094(9) Uiso 1 1 d G . .
C124 C 0.1311(10) -0.0213(13) 0.8105(11) 0.127(11) Uiso 1 1 d . . .
H12A H 0.1126 -0.0099 0.7869 0.191 Uiso 1 1 calc R . .
H12B H 0.1171 -0.0524 0.8274 0.191 Uiso 1 1 calc R . .
H12C H 0.1582 -0.0368 0.7996 0.191 Uiso 1 1 calc R . .
C125 C 0.0702(10) 0.0927(16) 0.8408(12) 0.157(14) Uani 1 1 d U . .
H12D H 0.0682 0.1335 0.8293 0.236 Uiso 1 1 calc R . .
H12E H 0.0489 0.0876 0.8631 0.236 Uiso 1 1 calc R . .
H12F H 0.0648 0.0635 0.8183 0.236 Uiso 1 1 calc R . .
C126 C 0.1241(8) 0.1735(11) 0.9064(9) 0.099(9) Uiso 1 1 d . . .
H12G H 0.1444 0.1934 0.9252 0.149 Uiso 1 1 calc R . .
H12H H 0.0985 0.1623 0.9223 0.149 Uiso 1 1 calc R . .
H12I H 0.1162 0.2010 0.8835 0.149 Uiso 1 1 calc R . .
C127 C 0.2217(9) -0.0044(13) 0.8539(11) 0.134(12) Uiso 1 1 d . . .
H12J H 0.2445 0.0117 0.8360 0.201 Uiso 1 1 calc R . .
H12K H 0.2132 -0.0441 0.8435 0.201 Uiso 1 1 calc R . .
H12L H 0.2322 -0.0081 0.8829 0.201 Uiso 1 1 calc R . .
C128 C 0.2222(9) 0.1185(12) 0.9162(10) 0.115(10) Uiso 1 1 d . . .
H12M H 0.2139 0.1094 0.9452 0.172 Uiso 1 1 calc R . .
H12N H 0.2223 0.1622 0.9120 0.172 Uiso 1 1 calc R . .
H12O H 0.2507 0.1025 0.9107 0.172 Uiso 1 1 calc R . .
C129 C 0.5277(4) 0.4060(5) 0.9873(4) 0.049(18) Uiso 0.50 1 d PG A 1
C130 C 0.5163(4) 0.3590(5) 1.0183(4) 0.039(11) Uiso 0.50 1 d PG A 1
C131 C 0.4717(4) 0.3408(5) 1.0102(4) 0.059(13) Uiso 0.50 1 d PG A 1
C132 C 0.4556(4) 0.3765(6) 0.9742(4) 0.11(2) Uiso 0.50 1 d PG A 1
C133 C 0.4903(4) 0.4168(5) 0.9601(4) 0.11(2) Uiso 0.50 1 d PG A 1
C134 C 0.5720(4) 0.4387(6) 0.9840(4) 0.103(19) Uiso 0.50 1 d PG A 1
H13C H 0.5931 0.4172 1.0011 0.155 Uiso 0.50 1 calc PR A 1
H13D H 0.5693 0.4800 0.9943 0.155 Uiso 0.50 1 calc PR A 1
H13E H 0.5813 0.4392 0.9545 0.155 Uiso 0.50 1 calc PR A 1
C135 C 0.5462(4) 0.3329(8) 1.0536(4) 0.19(4) Uiso 0.50 1 d PG A 1
H13A H 0.5741 0.3527 1.0521 0.292 Uiso 0.50 1 calc PR A 1
H13B H 0.5498 0.2896 1.0493 0.292 Uiso 0.50 1 calc PR A 1
H13F H 0.5334 0.3403 1.0812 0.292 Uiso 0.50 1 calc PR A 1
C136 C 0.4459(5) 0.2920(6) 1.0353(5) 0.093(17) Uiso 0.50 1 d PG A 1
H13O H 0.4171 0.2886 1.0235 0.139 Uiso 0.50 1 calc PR A 1
H13G H 0.4441 0.3038 1.0650 0.139 Uiso 0.50 1 calc PR A 1
H13H H 0.4604 0.2531 1.0331 0.139 Uiso 0.50 1 calc PR A 1
C137 C 0.4097(4) 0.3724(10) 0.9545(4) 0.13(2) Uiso 0.50 1 d PG A 1
H13I H 0.3930 0.3422 0.9697 0.195 Uiso 0.50 1 calc PR A 1
H13J H 0.4119 0.3609 0.9248 0.195 Uiso 0.50 1 calc PR A 1
H13K H 0.3956 0.4116 0.9567 0.195 Uiso 0.50 1 calc PR A 1
C138 C 0.4877(4) 0.4631(6) 0.9228(4) 0.13(3) Uiso 0.50 1 d PG A 1
H13L H 0.5150 0.4840 0.9201 0.198 Uiso 0.50 1 calc PR A 1
H13M H 0.4651 0.4923 0.9284 0.198 Uiso 0.50 1 calc PR A 1
H13N H 0.4814 0.4416 0.8965 0.198 Uiso 0.50 1 calc PR A 1
C139 C 0.5297(4) 0.4007(5) 0.9953(4) 0.10(3) Uiso 0.50 1 d PG A 2
C140 C 0.5036(4) 0.3557(5) 1.0169(4) 0.22(5) Uiso 0.50 1 d PG A 2
C141 C 0.4614(4) 0.3555(5) 0.9973(4) 0.057(13) Uiso 0.50 1 d PG A 2
C142 C 0.4614(4) 0.4004(6) 0.9635(4) 0.012(7) Uiso 0.50 1 d PG A 2
C143 C 0.5036(4) 0.4283(4) 0.9623(4) 0.013(8) Uiso 0.50 1 d PG A 2
C144 C 0.5769(4) 0.4164(8) 1.0056(4) 0.078(15) Uiso 0.50 1 d PG A 2
H14A H 0.5782 0.4381 1.0324 0.118 Uiso 0.50 1 calc PR A 2
H14B H 0.5886 0.4417 0.9831 0.118 Uiso 0.50 1 calc PR A 2
H14C H 0.5936 0.3793 1.0076 0.118 Uiso 0.50 1 calc PR A 2
C145 C 0.5182(5) 0.3153(7) 1.0542(4) 0.11(2) Uiso 0.50 1 d PG A 2
H14D H 0.5330 0.2798 1.0431 0.164 Uiso 0.50 1 calc PR A 2
H14E H 0.4932 0.3025 1.0704 0.164 Uiso 0.50 1 calc PR A 2
H14F H 0.5376 0.3380 1.0724 0.164 Uiso 0.50 1 calc PR A 2
C146 C 0.4232(5) 0.3148(7) 1.0100(5) 0.092(17) Uiso 0.50 1 d PG A 2
H14G H 0.3987 0.3237 0.9919 0.138 Uiso 0.50 1 calc PR A 2
H14H H 0.4156 0.3226 1.0395 0.138 Uiso 0.50 1 calc PR A 2
H14I H 0.4313 0.2725 1.0068 0.138 Uiso 0.50 1 calc PR A 2
C147 C 0.4232(4) 0.4157(10) 0.9341(4) 0.17(3) Uiso 0.50 1 d PG A 2
H14J H 0.4317 0.4473 0.9143 0.255 Uiso 0.50 1 calc PR A 2
H14K H 0.3991 0.4297 0.9511 0.255 Uiso 0.50 1 calc PR A 2
H14L H 0.4148 0.3796 0.9185 0.255 Uiso 0.50 1 calc PR A 2
C148 C 0.5182(5) 0.4785(4) 0.9314(4) 0.17(4) Uani 0.50 1 d PG A 2
H14M H 0.4946 0.4889 0.9125 0.262 Uiso 0.50 1 calc PR A 2
H14N H 0.5424 0.4640 0.9147 0.262 Uiso 0.50 1 calc PR A 2
H14O H 0.5268 0.5141 0.9474 0.262 Uiso 0.50 1 calc PR A 2
C149 C 0.8187(5) 0.3463(8) 0.5791(6) 0.149(19) Uani 1 1 d G . .
C150 C 0.8025(5) 0.3414(8) 0.6233(5) 0.18(2) Uani 1 1 d G . .
C151 C 0.7687(5) 0.3881(7) 0.6292(5) 0.127(13) Uiso 1 1 d G . .
C152 C 0.7640(5) 0.4219(7) 0.5887(6) 0.119(11) Uiso 1 1 d G . .
C153 C 0.7949(5) 0.3961(8) 0.5577(6) 0.109(10) Uiso 1 1 d G . .
C154 C 0.8547(13) 0.3107(17) 0.5521(14) 0.195(18) Uiso 1 1 d . . .
H15A H 0.8446 0.2700 0.5458 0.292 Uiso 1 1 calc R . .
H15B H 0.8811 0.3083 0.5685 0.292 Uiso 1 1 calc R . .
H15C H 0.8602 0.3323 0.5257 0.292 Uiso 1 1 calc R . .
C155 C 0.8163(12) 0.2862(15) 0.6529(19) 0.26(3) Uani 1 1 d . . .
H15D H 0.7954 0.2536 0.6502 0.391 Uiso 1 1 calc R . .
H15E H 0.8174 0.2996 0.6823 0.391 Uiso 1 1 calc R . .
H15F H 0.8445 0.2716 0.6444 0.391 Uiso 1 1 calc R . .
C156 C 0.7509(13) 0.3995(17) 0.6747(14) 0.199(18) Uiso 1 1 d . . .
H15G H 0.7592 0.3661 0.6931 0.298 Uiso 1 1 calc R . .
H15H H 0.7197 0.4022 0.6735 0.298 Uiso 1 1 calc R . .
H15I H 0.7626 0.4371 0.6857 0.298 Uiso 1 1 calc R . .
C157 C 0.7386(9) 0.4737(15) 0.5929(14) 0.181(19) Uani 1 1 d . . .
H15J H 0.7340 0.4821 0.6229 0.272 Uiso 1 1 calc R . .
H15K H 0.7111 0.4670 0.5791 0.272 Uiso 1 1 calc R . .
H15L H 0.7531 0.5079 0.5798 0.272 Uiso 1 1 calc R . .
C158 C 0.7949(12) 0.423(2) 0.5102(13) 0.21(2) Uani 1 1 d . . .
H15M H 0.8201 0.4083 0.4951 0.314 Uiso 1 1 calc R . .
H15N H 0.7955 0.4669 0.5113 0.314 Uiso 1 1 calc R . .
H15O H 0.7691 0.4096 0.4954 0.314 Uiso 1 1 calc R . .
C159 C 0.3787(8) 0.4169(9) 0.3215(7) 0.096(9) Uani 1 1 d GU . .
C160 C 0.3534(6) 0.3925(11) 0.2912(8) 0.082(8) Uani 1 1 d G . .
C161 C 0.3757(9) 0.3482(11) 0.2718(7) 0.143(14) Uiso 1 1 d G . .
C162 C 0.4149(8) 0.3452(10) 0.2899(8) 0.102(9) Uani 1 1 d GU . .
C163 C 0.4167(7) 0.3877(11) 0.3206(8) 0.110(10) Uiso 1 1 d GD . .
C164 C 0.3763(14) 0.4703(18) 0.3472(15) 0.21(2) Uiso 1 1 d . . .
H16A H 0.4011 0.4719 0.3660 0.319 Uiso 1 1 calc R . .
H16B H 0.3501 0.4693 0.3640 0.319 Uiso 1 1 calc R . .
H16C H 0.3761 0.5059 0.3290 0.319 Uiso 1 1 calc R . .
C165 C 0.3099(15) 0.429(2) 0.2821(17) 0.25(2) Uiso 1 1 d . . .
H16D H 0.3167 0.4718 0.2773 0.369 Uiso 1 1 calc R . .
H16E H 0.2909 0.4258 0.3065 0.369 Uiso 1 1 calc R . .
H16F H 0.2959 0.4127 0.2571 0.369 Uiso 1 1 calc R . .
C166 C 0.3619(17) 0.306(2) 0.2355(19) 0.29(3) Uiso 1 1 d . . .
H16G H 0.3821 0.3093 0.2122 0.428 Uiso 1 1 calc R . .
H16H H 0.3334 0.3172 0.2258 0.428 Uiso 1 1 calc R . .
H16I H 0.3614 0.2643 0.2457 0.428 Uiso 1 1 calc R . .
C167 C 0.4421(13) 0.2993(17) 0.2707(14) 0.190(18) Uiso 1 1 d . . .
H16J H 0.4364 0.2974 0.2404 0.285 Uiso 1 1 calc R . .
H16K H 0.4359 0.2601 0.2835 0.285 Uiso 1 1 calc R . .
H16L H 0.4721 0.3095 0.2755 0.285 Uiso 1 1 calc R . .
C168 C 0.4512(10) 0.4024(18) 0.3538(11) 0.195(18) Uiso 1 1 d D . .
H16M H 0.4603 0.4443 0.3505 0.293 Uiso 1 1 calc R . .
H16N H 0.4757 0.3757 0.3499 0.293 Uiso 1 1 calc R . .
H16O H 0.4394 0.3966 0.3821 0.293 Uiso 1 1 calc R . .
C169 C 0.0927(6) 0.3531(8) 0.6574(6) 0.10(2) Uiso 0.50 1 d PG B 1
C170 C 0.1074(5) 0.4029(7) 0.6839(6) 0.09(2) Uiso 0.50 1 d PG B 1
C171 C 0.0876(5) 0.3964(7) 0.7255(6) 0.055(12) Uiso 0.50 1 d PG B 1
C172 C 0.0607(5) 0.3425(8) 0.7247(6) 0.031(9) Uiso 0.50 1 d PG B 1
C173 C 0.0639(5) 0.3157(7) 0.6825(6) 0.10(2) Uiso 0.50 1 d PG B 1
C174 C 0.1056(9) 0.3417(14) 0.6106(8) 0.20(4) Uiso 0.50 1 d PG B 1
H17A H 0.0913 0.3054 0.6003 0.294 Uiso 0.50 1 calc PR B 1
H17B H 0.1365 0.3365 0.6087 0.294 Uiso 0.50 1 calc PR B 1
H17C H 0.0970 0.3762 0.5934 0.294 Uiso 0.50 1 calc PR B 1
C175 C 0.1386(7) 0.4540(11) 0.6703(10) 0.15(3) Uiso 0.50 1 d PG B 1
H17M H 0.1635 0.4363 0.6564 0.223 Uiso 0.50 1 calc PR B 1
H17N H 0.1478 0.4765 0.6952 0.223 Uiso 0.50 1 calc PR B 1
H17O H 0.1240 0.4812 0.6507 0.223 Uiso 0.50 1 calc PR B 1
C176 C 0.0940(8) 0.4392(12) 0.7639(8) 0.11(2) Uiso 0.50 1 d PG B 1
H17D H 0.0751 0.4741 0.7610 0.161 Uiso 0.50 1 calc PR B 1
H17E H 0.1237 0.4529 0.7647 0.161 Uiso 0.50 1 calc PR B 1
H17F H 0.0873 0.4177 0.7899 0.161 Uiso 0.50 1 calc PR B 1
C177 C 0.0335(7) 0.3179(12) 0.7620(9) 0.073(14) Uiso 0.50 1 d PG B 1
H17G H 0.0381 0.2745 0.7648 0.110 Uiso 0.50 1 calc PR B 1
H17H H 0.0032 0.3257 0.7565 0.110 Uiso 0.50 1 calc PR B 1
H17I H 0.0420 0.3381 0.7881 0.110 Uiso 0.50 1 calc PR B 1
C178 C 0.0406(8) 0.2577(10) 0.6673(10) 0.13(2) Uiso 0.50 1 d PG B 1
H17J H 0.0482 0.2496 0.6379 0.195 Uiso 0.50 1 calc PR B 1
H17K H 0.0097 0.2633 0.6695 0.195 Uiso 0.50 1 calc PR B 1
H17L H 0.0493 0.2236 0.6848 0.195 Uiso 0.50 1 calc PR B 1
C179 C 0.1079(6) 0.3691(9) 0.6597(6) 0.061(14) Uiso 0.50 1 d PG B 2
C180 C 0.1095(5) 0.4007(7) 0.6992(6) 0.17(4) Uiso 0.50 1 d PG B 2
C181 C 0.0815(4) 0.3705(7) 0.7282(5) 0.12(2) Uiso 0.50 1 d PG B 2
C182 C 0.0627(5) 0.3202(7) 0.7067(6) 0.17(3) Uiso 0.50 1 d PG B 2
C183 C 0.0790(6) 0.3193(8) 0.6644(6) 0.16(3) Uiso 0.50 1 d PG B 2
C184 C 0.1326(9) 0.3854(14) 0.6199(9) 0.16(3) Uiso 0.50 1 d PG B 2
H18A H 0.1127 0.3903 0.5963 0.233 Uiso 0.50 1 calc PR B 2
H18B H 0.1529 0.3533 0.6133 0.233 Uiso 0.50 1 calc PR B 2
H18C H 0.1481 0.4232 0.6244 0.233 Uiso 0.50 1 calc PR B 2
C185 C 0.1362(7) 0.4566(10) 0.7087(10) 0.15(3) Uiso 0.50 1 d PG B 2
H18D H 0.1665 0.4472 0.7049 0.227 Uiso 0.50 1 calc PR B 2
H18E H 0.1311 0.4694 0.7378 0.227 Uiso 0.50 1 calc PR B 2
H18F H 0.1281 0.4890 0.6894 0.227 Uiso 0.50 1 calc PR B 2
C186 C 0.0733(8) 0.3887(12) 0.7740(7) 0.18(3) Uiso 0.50 1 d PG B 2
H18G H 0.0902 0.4245 0.7808 0.272 Uiso 0.50 1 calc PR B 2
H18H H 0.0816 0.3557 0.7927 0.272 Uiso 0.50 1 calc PR B 2
H18I H 0.0430 0.3975 0.7777 0.272 Uiso 0.50 1 calc PR B 2
C187 C 0.0309(7) 0.2755(10) 0.7255(10) 0.21(4) Uiso 0.50 1 d PG B 2
H18J H 0.0231 0.2457 0.7041 0.308 Uiso 0.50 1 calc PR B 2
H18K H 0.0053 0.2971 0.7347 0.308 Uiso 0.50 1 calc PR B 2
H18L H 0.0440 0.2552 0.7497 0.308 Uiso 0.50 1 calc PR B 2
C188 C 0.0675(10) 0.2736(12) 0.6302(9) 0.31(6) Uiso 0.50 1 d PG B 2
H18M H 0.0831 0.2832 0.6043 0.464 Uiso 0.50 1 calc PR B 2
H18N H 0.0368 0.2750 0.6248 0.464 Uiso 0.50 1 calc PR B 2
H18O H 0.0754 0.2331 0.6398 0.464 Uiso 0.50 1 calc PR B 2
S1 S 0.7963(4) 0.0601(5) 0.3187(3) 0.114(3) Uani 1 1 d . . .
O17 O 0.7923(8) 0.0530(8) 0.2732(7) 0.130(8) Uani 1 1 d . . .
O18 O 0.7685(8) 0.0238(10) 0.3452(7) 0.158(10) Uani 1 1 d . . .
O19 O 0.8081(8) 0.1193(9) 0.3319(6) 0.135(9) Uani 1 1 d . . .
C189 C 0.8426(18) 0.005(3) 0.3249(14) 0.18(3) Uani 1 1 d . . .
F1 F 0.8812(8) 0.0469(12) 0.3074(9) 0.213(12) Uani 1 1 d . . .
F2 F 0.8384(16) -0.0458(11) 0.3167(12) 0.30(2) Uani 1 1 d . . .
F3 F 0.8594(9) 0.0181(10) 0.3701(10) 0.202(10) Uani 1 1 d . . .
S2 S 0.6834(3) 0.2992(6) 0.0474(3) 0.121(4) Uani 1 1 d . . .
O21 O 0.7191(9) 0.3219(17) 0.0249(10) 0.236(17) Uani 1 1 d . . .
O22 O 0.6486(10) 0.2969(11) 0.0223(9) 0.176(12) Uani 1 1 d . . .
O23 O 0.6954(9) 0.2541(15) 0.0734(10) 0.204(15) Uani 1 1 d . . .
C191 C 0.6677(10) 0.359(2) 0.0820(16) 0.138(17) Uani 1 1 d . . .
F4 F 0.6336(8) 0.3415(11) 0.1071(7) 0.166(9) Uani 1 1 d . . .
F5 F 0.6516(9) 0.4083(12) 0.0675(10) 0.197(14) Uani 1 1 d . . .
F6 F 0.7011(6) 0.3706(12) 0.1093(7) 0.180(10) Uani 1 1 d . . .
S3 S 0.8021(9) 0.719(2) 0.7668(12) 0.49(3) Uani 1 1 d . . .
O24 O 0.821(2) 0.768(3) 0.782(2) 0.38(3) Uiso 1 1 d . . .
O25 O 0.8440(12) 0.7134(16) 0.7479(12) 0.219(14) Uiso 1 1 d . . .
O26 O 0.7787(14) 0.7119(11) 0.7327(15) 0.253(19) Uani 1 1 d . . .
C192 C 0.8000(13) 0.6665(16) 0.7921(13) 0.096(10) Uiso 1 1 d . . .
F7 F 0.8001(19) 0.6088(15) 0.7596(13) 0.39(3) Uani 1 1 d . . .
F8 F 0.7590(11) 0.6655(19) 0.8085(11) 0.293(17) Uani 1 1 d . . .
F9 F 0.8265(7) 0.6530(13) 0.8170(11) 0.223(14) Uani 1 1 d . . .

loop_
_atom_site_aniso_label
_atom_site_aniso_U_11
_atom_site_aniso_U_22
_atom_site_aniso_U_33
_atom_site_aniso_U_23
_atom_site_aniso_U_13
_atom_site_aniso_U_12
Ir1 0.0731(7) 0.1092(9) 0.0437(7) -0.0127(6) -0.0080(6) 0.0224(6)
Ir2 0.0476(5) 0.0957(8) 0.0378(6) -0.0078(5) 0.0142(5) -0.0064(5)
Ir3 0.0687(7) 0.1141(9) 0.0341(6) 0.0013(6) 0.0006(5) -0.0111(6)
Ir4 0.0467(5) 0.0931(8) 0.0432(6) 0.0003(6) 0.0154(5) 0.0034(5)
Ir5 0.0536(6) 0.1099(9) 0.0372(6) -0.0087(6) 0.0052(5) 0.0117(5)
Ir6 0.0486(6) 0.1109(9) 0.0427(6) -0.0167(6) 0.0103(5) -0.0127(5)
Ir7 0.0502(6) 0.1106(9) 0.0389(6) 0.0006(6) 0.0066(5) -0.0009(5)
Ir8 0.0520(6) 0.1157(9) 0.0419(6) 0.0096(6) 0.0107(5) 0.0063(5)
N1 0.075(15) 0.100(17) 0.046(13) 0.022(13) 0.035(12) 0.023(12)
N2 0.041(7) 0.057(8) 0.029(8) -0.011(7) 0.007(7) 0.001(7)
N3 0.060(14) 0.082(16) 0.057(15) -0.023(13) 0.006(12) -0.015(11)
N4 0.036(7) 0.069(8) 0.044(8) -0.009(7) 0.019(7) 0.000(7)
N5 0.026(10) 0.129(17) 0.060(15) 0.030(14) -0.011(10) -0.008(10)
N6 0.020(9) 0.104(15) 0.053(13) -0.032(11) 0.017(9) 0.004(9)
N7 0.013(8) 0.088(14) 0.052(13) -0.010(11) 0.011(9) 0.000(8)
N8 0.035(10) 0.111(15) 0.036(12) -0.011(11) 0.002(9) 0.000(10)
N9 0.065(13) 0.085(16) 0.049(14) 0.003(12) 0.016(12) -0.002(11)
N10 0.011(8) 0.067(13) 0.081(15) 0.014(11) 0.016(9) -0.005(8)
N11 0.105(17) 0.067(15) 0.044(14) -0.013(12) -0.006(13) 0.018(12)
N12 0.050(8) 0.087(9) 0.065(9) -0.018(8) 0.008(8) 0.005(7)
N13 0.050(12) 0.20(2) 0.023(12) 0.037(14) -0.016(10) 0.001(13)
N15 0.040(11) 0.137(17) 0.023(11) -0.006(11) 0.004(9) -0.006(10)
N16 0.025(10) 0.134(18) 0.034(12) 0.012(12) -0.002(9) -0.016(10)
O2 0.066(10) 0.046(10) 0.116(16) -0.014(9) 0.035(11) 0.022(7)
O3 0.061(10) 0.060(11) 0.108(15) 0.004(10) 0.036(10) 0.026(8)
O6 0.061(10) 0.103(13) 0.023(8) -0.002(9) -0.012(8) -0.018(8)
O7 0.070(10) 0.055(10) 0.040(9) -0.018(8) 0.009(8) -0.016(7)
O11 0.029(8) 0.106(13) 0.070(12) -0.002(10) 0.031(8) -0.013(8)
O14 0.068(10) 0.057(11) 0.074(13) -0.001(9) 0.004(9) 0.019(8)
O15 0.073(11) 0.111(14) 0.032(10) -0.020(9) 0.026(9) -0.013(9)
C1 0.017(10) 0.089(16) 0.028(12) -0.007(12) 0.010(9) -0.008(10)
C2 0.019(11) 0.102(18) 0.039(15) -0.001(14) 0.007(11) 0.005(11)
C4 0.047(9) 0.080(10) 0.055(10) -0.010(8) 0.013(8) 0.015(8)
C5 0.049(9) 0.062(9) 0.046(9) -0.021(8) 0.001(8) 0.011(8)
C6 0.033(12) 0.101(18) 0.022(12) -0.001(12) 0.016(11) 0.012(12)
C7 0.043(13) 0.084(17) 0.027(13) 0.001(12) 0.006(11) 0.022(11)
C10 0.040(8) 0.070(10) 0.049(10) 0.008(8) 0.010(8) 0.007(8)
C11 0.073(16) 0.071(17) 0.020(12) -0.002(12) -0.005(12) 0.010(13)
C12 0.052(14) 0.057(15) 0.030(13) 0.004(12) 0.001(12) -0.014(11)
C13 0.037(13) 0.14(2) 0.029(14) 0.003(15) -0.001(11) 0.000(13)
C14 0.067(17) 0.17(3) 0.021(14) 0.010(16) -0.005(13) 0.032(17)
C15 0.045(13) 0.073(16) 0.030(13) -0.032(12) 0.003(12) 0.008(11)
C16 0.075(17) 0.065(16) 0.035(15) 0.002(13) 0.026(14) 0.014(13)
C18 0.058(9) 0.076(10) 0.048(10) 0.001(8) -0.006(8) -0.013(8)
C20 0.059(9) 0.070(10) 0.039(9) -0.003(8) 0.000(8) -0.004(8)
C21 0.048(13) 0.036(14) 0.029(13) -0.002(11) -0.010(11) -0.007(11)
C22 0.075(19) 0.037(16) 0.16(3) 0.01(2) 0.03(2) 0.018(14)
C23 0.068(19) 0.18(3) 0.13(3) 0.11(3) -0.06(2) -0.05(2)
C24 0.060(16) 0.080(19) 0.062(19) -0.020(17) 0.025(16) -0.002(13)
C25 0.08(2) 0.16(3) 0.025(15) 0.011(18) -0.005(15) 0.04(2)
C26 0.049(9) 0.043(9) 0.050(9) 0.000(8) -0.004(8) -0.004(8)
C27 0.096(18) 0.037(14) 0.051(16) 0.000(12) 0.024(15) 0.002(13)
C28 0.051(14) 0.066(16) 0.063(17) 0.013(14) 0.020(13) 0.020(12)
C29 0.041(13) 0.088(18) 0.072(19) 0.002(15) -0.001(13) 0.022(13)
C30 0.059(15) 0.062(16) 0.051(16) 0.008(13) 0.014(13) 0.004(12)
C31 0.09(2) 0.18(3) 0.07(2) 0.05(2) 0.047(19) 0.10(2)
C32 0.055(13) 0.032(13) 0.043(15) -0.014(11) 0.002(13) 0.014(10)
C33 0.037(13) 0.11(2) 0.049(18) 0.027(16) -0.011(13) -0.023(14)
C34 0.053(16) 0.09(2) 0.11(3) -0.02(2) 0.017(19) -0.012(15)
C35 0.059(16) 0.13(2) 0.024(14) -0.015(16) -0.002(13) 0.011(17)
C36 0.035(11) 0.056(14) 0.032(12) -0.003(11) 0.017(10) -0.007(10)
C37 0.068(16) 0.067(16) 0.049(16) -0.009(13) 0.000(14) -0.013(13)
C39 0.069(17) 0.14(2) 0.033(15) 0.022(16) 0.008(14) -0.008(17)
C40 0.041(12) 0.036(13) 0.09(2) -0.047(14) 0.019(13) -0.015(10)
C41 0.040(13) 0.103(19) 0.037(15) 0.012(14) -0.024(12) -0.015(12)
C42 0.035(12) 0.085(17) 0.025(12) 0.008(12) 0.004(11) -0.001(11)
C44 0.068(16) 0.091(19) 0.044(16) -0.018(14) 0.011(14) -0.006(13)
C45 0.055(9) 0.042(9) 0.049(9) -0.014(8) -0.003(8) 0.004(7)
C46 0.039(13) 0.12(2) 0.045(17) 0.011(15) 0.008(13) 0.001(13)
C47 0.038(13) 0.15(2) 0.015(12) 0.001(14) -0.006(11) 0.001(13)
C48 0.039(13) 0.099(18) 0.030(14) 0.000(13) 0.019(12) 0.009(13)
C49 0.08(2) 0.13(2) 0.06(2) -0.022(17) 0.047(18) 0.008(18)
C50 0.048(14) 0.12(2) 0.035(15) -0.011(14) -0.005(13) 0.008(14)
C51 0.050(14) 0.067(16) 0.033(14) -0.015(12) 0.000(12) -0.003(11)
C52 0.065(15) 0.044(14) 0.029(13) 0.001(11) -0.016(12) 0.001(11)
C53 0.031(12) 0.15(2) 0.023(13) -0.002(14) -0.002(11) -0.011(13)
C54 0.039(13) 0.085(18) 0.063(18) 0.024(15) 0.001(14) -0.004(12)
C55 0.047(15) 0.12(2) 0.037(15) 0.005(15) 0.012(13) -0.002(14)
C56 0.035(13) 0.103(19) 0.044(16) -0.012(14) 0.010(13) 0.006(12)
C57 0.050(16) 0.12(2) 0.060(19) 0.011(16) 0.023(15) 0.014(14)
C58 0.051(16) 0.14(2) 0.07(2) -0.018(18) 0.047(17) -0.034(15)
C59 0.041(14) 0.13(2) 0.08(2) 0.019(18) 0.004(15) -0.030(15)
C60 0.083(19) 0.042(14) 0.055(18) 0.004(13) 0.035(16) 0.013(12)
C61 0.061(16) 0.10(2) 0.030(15) 0.000(15) 0.004(13) 0.012(14)
C62 0.051(15) 0.13(2) 0.040(16) -0.002(17) -0.010(14) -0.011(14)
C63 0.053(15) 0.11(2) 0.033(15) 0.001(15) 0.021(13) -0.021(14)
C64 0.060(17) 0.14(3) 0.053(19) -0.027(19) 0.007(16) -0.021(16)
C65 0.13(2) 0.066(17) 0.032(15) -0.012(14) 0.024(17) -0.038(16)
C66 0.072(18) 0.058(17) 0.048(16) 0.024(13) -0.009(14) 0.013(14)
C67 0.033(14) 0.15(3) 0.08(2) -0.02(2) 0.017(15) -0.054(16)
C69 0.08(2) 0.18(3) 0.039(17) 0.004(19) 0.025(16) -0.03(2)
C70 0.050(15) 0.075(19) 0.09(2) -0.041(17) -0.004(15) 0.011(13)
C71 0.069(18) 0.071(19) 0.07(2) -0.032(17) 0.014(17) -0.008(14)
C72 0.060(16) 0.12(2) 0.049(18) 0.045(18) -0.006(15) -0.026(15)
C73 0.082(19) 0.13(3) 0.019(14) -0.002(16) 0.010(14) 0.016(17)
C74 0.063(18) 0.18(3) 0.046(18) 0.01(2) 0.009(16) 0.030(18)
C75 0.058(15) 0.10(2) 0.037(16) -0.009(15) -0.004(13) 0.007(14)
C76 0.059(15) 0.051(15) 0.041(15) 0.026(12) -0.001(13) 0.010(12)
C77 0.045(14) 0.10(2) 0.044(16) -0.009(15) 0.028(13) 0.005(14)
C78 0.064(18) 0.18(3) 0.09(2) -0.04(2) 0.032(17) -0.074(18)
C79 0.090(18) 0.048(15) 0.048(15) -0.033(12) 0.029(14) -0.025(13)
C89 0.122(14) 0.136(14) 0.126(15) -0.011(10) 0.003(10) -0.005(9)
C90 0.157(16) 0.156(16) 0.149(17) 0.002(10) 0.003(10) 0.023(10)
C92 0.040(16) 0.13(3) 0.23(5) 0.07(3) 0.04(2) 0.018(16)
C94 0.11(3) 0.19(4) 0.39(8) 0.15(4) 0.07(4) 0.08(3)
C97 0.10(3) 0.23(4) 0.31(7) 0.12(4) -0.01(4) 0.02(3)
C98 0.14(3) 0.12(2) 0.07(2) -0.026(19) 0.00(2) 0.05(2)
C99 0.062(16) 0.15(3) 0.041(16) -0.053(18) 0.007(14) -0.012(16)
C104 0.16(3) 0.069(18) 0.044(17) 0.007(14) -0.005(19) -0.007(17)
C105 0.14(2) 0.050(15) 0.047(16) -0.003(13) -0.012(17) -0.043(15)
C107 0.023(14) 0.33(5) 0.10(3) -0.04(3) 0.012(16) 0.02(2)
C108 0.10(2) 0.066(18) 0.10(2) 0.012(16) 0.006(19) -0.036(15)
C125 0.144(16) 0.165(16) 0.163(17) 0.004(10) -0.004(10) -0.003(9)
C148 0.17(7) 0.18(7) 0.17(7) -0.11(6) 0.11(6) -0.14(6)
C149 0.043(16) 0.15(3) 0.26(5) -0.15(3) 0.03(2) -0.026(17)
C150 0.14(3) 0.33(6) 0.07(2) 0.09(3) -0.04(2) -0.16(4)
C155 0.18(4) 0.12(3) 0.48(9) 0.17(5) -0.16(5) -0.07(3)
C157 0.08(2) 0.20(4) 0.27(6) 0.07(4) -0.08(3) -0.05(2)
C158 0.17(4) 0.31(5) 0.14(4) 0.13(4) -0.03(3) -0.07(4)
C159 0.086(12) 0.108(12) 0.095(13) -0.018(9) -0.005(9) 0.024(9)
C160 0.10(2) 0.082(19) 0.059(19) 0.035(16) 0.014(18) 0.004(17)
C162 0.096(12) 0.108(12) 0.101(13) -0.002(9) 0.019(9) 0.010(9)
S1 0.167(9) 0.106(8) 0.067(6) -0.015(6) 0.024(7) -0.006(7)
O17 0.21(2) 0.103(15) 0.074(16) -0.035(13) -0.005(17) -0.026(14)
O18 0.22(3) 0.16(2) 0.094(18) -0.008(15) 0.071(19) -0.070(18)
O19 0.24(3) 0.084(15) 0.077(15) -0.040(12) 0.069(17) -0.040(15)
C189 0.23(6) 0.24(6) 0.06(3) 0.07(4) -0.04(3) -0.13(6)
F1 0.18(2) 0.25(3) 0.22(3) -0.12(2) 0.00(2) 0.018(19)
F2 0.56(7) 0.10(2) 0.24(4) -0.04(2) -0.06(4) 0.04(3)
F3 0.24(3) 0.16(2) 0.20(3) -0.01(2) -0.02(2) -0.025(17)
S2 0.081(6) 0.227(13) 0.055(6) -0.009(7) 0.000(5) 0.020(7)
O21 0.11(2) 0.43(5) 0.17(3) -0.10(3) 0.05(2) -0.06(3)
O22 0.23(3) 0.16(2) 0.15(3) -0.057(19) 0.02(2) 0.12(2)
O23 0.17(3) 0.28(4) 0.16(3) 0.06(3) -0.06(2) 0.10(2)
C191 0.040(18) 0.22(5) 0.15(4) -0.10(4) -0.02(2) -0.03(2)
F4 0.137(19) 0.24(3) 0.117(18) -0.046(17) 0.027(15) -0.029(17)
F5 0.17(2) 0.21(3) 0.21(3) -0.01(2) -0.09(2) 0.06(2)
F6 0.081(12) 0.36(3) 0.096(16) -0.045(18) -0.035(12) 0.017(15)
S3 0.28(3) 0.81(8) 0.39(4) 0.39(5) -0.23(3) -0.26(4)
O26 0.34(5) 0.096(19) 0.32(6) 0.06(2) -0.10(4) -0.03(2)
F7 0.72(9) 0.22(3) 0.23(4) 0.08(3) -0.15(5) -0.08(4)
F8 0.20(3) 0.47(5) 0.21(3) 0.04(4) 0.01(3) 0.02(3)
F9 0.122(17) 0.28(3) 0.27(4) 0.03(3) -0.11(2) 0.029(17)

loop_
_atom_type_symbol
_atom_type_description
_atom_type_scat_dispersion_real
_atom_type_scat_dispersion_imag
_atom_type_scat_source
C C 0.0033 0.0016 'International Tables Vol C Tables 4.2.6.8 and 6.1.1.4'
H H 0.0000 0.0000 'International Tables Vol C Tables 4.2.6.8 and 6.1.1.4'
N N 0.0061 0.0033 'International Tables Vol C Tables 4.2.6.8 and 6.1.1.4'
O O 0.0106 0.0060 'International Tables Vol C Tables 4.2.6.8 and 6.1.1.4'
F F 0.0171 0.0103 'International Tables Vol C Tables 4.2.6.8 and 6.1.1.4'
S S 0.1246 0.1234 'International Tables Vol C Tables 4.2.6.8 and 6.1.1.4'
Ir Ir -1.4442 7.9887 'International Tables Vol C Tables 4.2.6.8 and 6.1.1.4'

loop_
_geom_angle_atom_site_label_1
_geom_angle_atom_site_label_2
_geom_angle_atom_site_label_3
_geom_angle
C93 Ir1 C92 39.2(5)
C93 Ir1 O1 138.7(8)
C92 Ir1 O1 103.1(7)
C93 Ir1 N1 98.1(7)
C92 Ir1 N1 119.1(9)
O1 Ir1 N1 87.7(7)
C93 Ir1 C89 38.6(4)
C92 Ir1 C89 64.6(6)
O1 Ir1 C89 159.4(8)
N1 Ir1 C89 112.6(9)
C93 Ir1 O2 143.8(8)
C92 Ir1 O2 158.0(10)
O1 Ir1 O2 77.4(5)
N1 Ir1 O2 82.8(6)
C89 Ir1 O2 107.7(7)
C93 Ir1 C91 64.5(6)
C92 Ir1 C91 38.4(4)
O1 Ir1 C91 96.5(8)
N1 Ir1 C91 157.5(10)
C89 Ir1 C91 63.4(6)
O2 Ir1 C91 119.7(10)
C93 Ir1 C90 63.8(6)
C92 Ir1 C90 63.7(6)
O1 Ir1 C90 123.0(9)
N1 Ir1 C90 148.8(11)
C89 Ir1 C90 37.6(4)
O2 Ir1 C90 97.2(8)
C91 Ir1 C90 37.5(4)
O5 Ir2 C100 144.8(6)
O5 Ir2 C99 105.8(6)
C100 Ir2 C99 40.3(3)
O5 Ir2 C101 153.7(5)
C100 Ir2 C101 40.2(3)
C99 Ir2 C101 67.2(5)
O5 Ir2 N2 86.8(5)
C100 Ir2 N2 98.8(6)
C99 Ir2 N2 113.4(6)
C101 Ir2 N2 119.5(6)
O5 Ir2 C103 91.6(5)
C100 Ir2 C103 67.0(5)
C99 Ir2 C103 39.7(3)
C101 Ir2 C103 66.5(5)
N2 Ir2 C103 151.0(6)
O5 Ir2 C102 114.1(5)
C100 Ir2 C102 66.9(5)
C99 Ir2 C102 66.5(5)
C101 Ir2 C102 39.5(3)
N2 Ir2 C102 158.7(6)
C103 Ir2 C102 39.3(3)
O5 Ir2 O6 76.7(6)
C100 Ir2 O6 138.5(6)
C99 Ir2 O6 165.7(5)
C101 Ir2 O6 104.2(6)
N2 Ir2 O6 80.6(6)
C103 Ir2 O6 127.1(6)
C102 Ir2 O6 99.5(6)
O9 Ir3 C110 120.1(5)
O9 Ir3 C109 96.5(5)
C110 Ir3 C109 39.1(2)
O9 Ir3 N3 89.0(7)
C110 Ir3 N3 106.4(6)
C109 Ir3 N3 141.3(6)
O9 Ir3 C111 159.0(5)
C110 Ir3 C111 39.0(2)
C109 Ir3 C111 65.3(3)
N3 Ir3 C111 98.9(6)
O9 Ir3 C113 108.0(6)
C110 Ir3 C113 65.3(3)
C109 Ir3 C113 39.0(2)
N3 Ir3 C113 163.1(7)
C111 Ir3 C113 65.1(3)
O9 Ir3 C112 144.4(6)
C110 Ir3 C112 65.2(3)
C109 Ir3 C112 65.2(3)
N3 Ir3 C112 124.8(7)
C111 Ir3 C112 38.8(2)
C113 Ir3 C112 38.8(2)
O9 Ir3 O10 77.1(5)
C110 Ir3 O10 160.7(5)
C109 Ir3 O10 137.5(6)
N3 Ir3 O10 81.1(7)
C111 Ir3 O10 123.2(6)
C113 Ir3 O10 102.4(6)
C112 Ir3 O10 95.8(6)
C123 Ir4 C122 40.6(2)
C123 Ir4 O13 152.5(6)
C122 Ir4 O13 112.5(6)
C123 Ir4 N4 97.2(6)
C122 Ir4 N4 108.6(6)
O13 Ir4 N4 86.7(6)
C123 Ir4 C119 39.7(2)
C122 Ir4 C119 66.1(3)
O13 Ir4 C119 150.3(5)
N4 Ir4 C119 122.6(6)
C123 Ir4 O14 130.4(6)
C122 Ir4 O14 165.3(6)
O13 Ir4 O14 77.0(6)
N4 Ir4 O14 82.6(6)
C119 Ir4 O14 100.0(6)
C123 Ir4 C121 65.5(3)
C122 Ir4 C121 38.5(2)
O13 Ir4 C121 96.1(5)
N4 Ir4 C121 145.0(6)
C119 Ir4 C121 63.6(3)
O14 Ir4 C121 132.2(5)
C123 Ir4 C120 64.6(3)
C122 Ir4 C120 64.0(3)
O13 Ir4 C120 113.5(5)
N4 Ir4 C120 159.8(6)
C119 Ir4 C120 37.53(18)
O14 Ir4 C120 102.3(5)
C121 Ir4 C120 37.03(17)
C133 Ir5 O4 160.1(5)
C133 Ir5 C132 41.20(18)
O4 Ir5 C132 119.1(6)
C133 Ir5 C129 41.06(16)
O4 Ir5 C129 141.5(6)
C132 Ir5 C129 68.2(2)
C133 Ir5 N9 100.2(6)
O4 Ir5 N9 85.4(7)
C132 Ir5 N9 102.5(6)
C129 Ir5 N9 131.9(7)
C133 Ir5 O3 122.4(5)
O4 Ir5 O3 77.1(6)
C132 Ir5 O3 163.2(6)
C129 Ir5 O3 96.6(5)
N9 Ir5 O3 82.0(7)
C133 Ir5 C140 65.5(2)
O4 Ir5 C140 103.8(6)
C132 Ir5 C140 57.8(2)
C129 Ir5 C140 44.87(19)
N9 Ir5 C140 160.4(6)
O3 Ir5 C140 116.7(6)
C133 Ir5 C141 56.6(2)
O4 Ir5 C141 104.3(6)
C132 Ir5 C141 23.71(9)
C129 Ir5 C141 67.0(2)
N9 Ir5 C141 121.9(6)
O3 Ir5 C141 156.0(6)
C140 Ir5 C141 39.34(15)
C133 Ir5 C139 46.72(18)
O4 Ir5 C139 134.4(6)
C132 Ir5 C139 69.6(2)
C129 Ir5 C139 7.3
N9 Ir5 C139 139.1(7)
O3 Ir5 C139 96.3(5)
C140 Ir5 C139 39.02(17)
C141 Ir5 C139 65.2(2)
C133 Ir5 C131 67.6(2)
O4 Ir5 C131 95.0(5)
C132 Ir5 C131 39.65(14)
C129 Ir5 C131 66.5(2)
N9 Ir5 C131 135.2(6)
O3 Ir5 C131 141.8(6)
C140 Ir5 C131 28.36(12)
C141 Ir5 C131 16.03(6)
C139 Ir5 C131 62.6(2)
C133 Ir5 C130 67.4(2)
O4 Ir5 C130 105.3(6)
C132 Ir5 C130 66.5(2)
C129 Ir5 C130 39.48(18)
N9 Ir5 C130 167.3(6)
O3 Ir5 C130 106.7(6)
C140 Ir5 C130 10.44(6)
C141 Ir5 C130 49.49(19)
C139 Ir5 C130 32.77(15)
C131 Ir5 C130 38.76(17)
C133 Ir5 C142 26.05(12)
O4 Ir5 C142 135.0(5)
C132 Ir5 C142 17.08(8)
C129 Ir5 C142 60.9(2)
N9 Ir5 C142 96.0(6)
O3 Ir5 C142 147.8(5)
C140 Ir5 C142 65.1(2)
C141 Ir5 C142 38.71(15)
C139 Ir5 C142 64.4(2)
C131 Ir5 C142 53.69(19)
C130 Ir5 C142 71.6(2)
O8 Ir6 N10 87.5(6)
O8 Ir6 C153 133.3(7)
N10 Ir6 C153 138.0(7)
O8 Ir6 C149 100.7(7)
N10 Ir6 C149 162.4(7)
C153 Ir6 C149 40.2(2)
O8 Ir6 O7 79.6(7)
N10 Ir6 O7 79.7(6)
C153 Ir6 O7 96.1(6)
C149 Ir6 O7 117.0(6)
O8 Ir6 C152 166.1(7)
N10 Ir6 C152 102.4(6)
C153 Ir6 C152 40.1(3)
C149 Ir6 C152 67.1(3)
O7 Ir6 C152 111.4(6)
O8 Ir6 C150 99.9(7)
N10 Ir6 C150 123.8(7)
C153 Ir6 C150 67.0(3)
C149 Ir6 C150 39.7(3)
O7 Ir6 C150 156.5(5)
C152 Ir6 C150 66.6(4)
O8 Ir6 C151 130.5(7)
N10 Ir6 C151 96.2(6)
C153 Ir6 C151 66.9(4)
C149 Ir6 C151 66.6(4)
O7 Ir6 C151 149.6(6)
C152 Ir6 C151 39.6(3)
C150 Ir6 C151 39.4(3)
O12 Ir7 C163 129.7(8)
O12 Ir7 C159 162.5(7)
C163 Ir7 C159 37.4(4)
O12 Ir7 C162 100.5(7)
C163 Ir7 C162 37.3(4)
C159 Ir7 C162 62.3(6)
O12 Ir7 C160 133.5(9)
C163 Ir7 C160 62.3(6)
C159 Ir7 C160 37.3(4)
C162 Ir7 C160 62.0(6)
O12 Ir7 C161 102.5(8)
C163 Ir7 C161 62.2(6)
C159 Ir7 C161 62.1(6)
C162 Ir7 C161 37.1(4)
C160 Ir7 C161 37.0(4)
O12 Ir7 N11 86.0(7)
C163 Ir7 N11 98.5(8)
C159 Ir7 N11 106.2(9)
C162 Ir7 N11 124.1(10)
C160 Ir7 N11 140.2(10)
C161 Ir7 N11 160.1(9)
O12 Ir7 O11 77.2(6)
C163 Ir7 O11 153.1(8)
C159 Ir7 O11 116.4(8)
C162 Ir7 O11 154.3(9)
C160 Ir7 O11 100.6(7)
C161 Ir7 O11 117.8(8)
N11 Ir7 O11 81.5(7)
C181 Ir8 C182 41.7(3)
C181 Ir8 O16 132.1(6)
C182 Ir8 O16 98.1(6)
C181 Ir8 C180 40.5(3)
C182 Ir8 C180 68.1(4)
O16 Ir8 C180 164.3(6)
C181 Ir8 C183 68.0(4)
C182 Ir8 C183 40.2(3)
O16 Ir8 C183 98.6(7)
C180 Ir8 C183 66.1(4)
C181 Ir8 N12 140.6(7)
C182 Ir8 N12 163.2(8)
O16 Ir8 N12 86.0(6)
C180 Ir8 N12 105.1(7)
C183 Ir8 N12 123.1(8)
C181 Ir8 C173 55.8(4)
C182 Ir8 C173 20.71(17)
O16 Ir8 C173 95.8(6)
C180 Ir8 C173 68.6(4)
C183 Ir8 C173 19.97(16)
N12 Ir8 C173 143.0(8)
C181 Ir8 C179 66.8(4)
C182 Ir8 C179 66.7(4)
O16 Ir8 C179 129.8(7)
C180 Ir8 C179 38.8(3)
C183 Ir8 C179 38.7(3)
N12 Ir8 C179 98.2(7)
C173 Ir8 C179 53.1(4)
C181 Ir8 C172 24.14(19)
C182 Ir8 C172 19.80(16)
O16 Ir8 C172 109.8(6)
C180 Ir8 C172 59.5(4)
C183 Ir8 C172 56.3(4)
N12 Ir8 C172 164.2(7)
C173 Ir8 C172 38.8(3)
C179 Ir8 C172 72.1(4)
C181 Ir8 C169 65.2(4)
C182 Ir8 C169 54.5(4)
O16 Ir8 C169 118.3(7)
C180 Ir8 C169 47.8(3)
C183 Ir8 C169 23.29(17)
N12 Ir8 C169 109.3(7)
C173 Ir8 C169 38.5(3)
C179 Ir8 C169 15.40(12)
C172 Ir8 C169 64.0(4)
C181 Ir8 O15 98.2(6)
C182 Ir8 O15 116.7(6)
O16 Ir8 O15 75.8(6)
C180 Ir8 O15 116.6(7)
C183 Ir8 O15 156.1(7)
N12 Ir8 O15 80.1(7)
C173 Ir8 O15 136.3(6)
C179 Ir8 O15 154.3(7)
C172 Ir8 O15 103.1(6)
C169 Ir8 O15 162.8(6)
C181 Ir8 C171 14.20(14)
C182 Ir8 C171 53.1(4)
O16 Ir8 C171 146.3(6)
C180 Ir8 C171 27.9(2)
C183 Ir8 C171 71.3(4)
N12 Ir8 C171 126.8(7)
C173 Ir8 C171 63.5(4)
C179 Ir8 C171 60.2(4)
C172 Ir8 C171 37.6(3)
C169 Ir8 C171 62.6(4)
O15 Ir8 C171 100.2(6)
C24 N1 C23 121(2)
C24 N1 Ir1 123.1(19)
C23 N1 Ir1 115.0(17)
C29 N2 C28 118.8(18)
C29 N2 Ir2 121.0(16)
C28 N2 Ir2 120.1(13)
C33 N3 C34 118(3)
C33 N3 Ir3 122.0(18)
C34 N3 Ir3 120(2)
C38 N4 C39 118.0(19)
C38 N4 Ir4 120.1(16)
C39 N4 Ir4 121.8(15)
C2 N5 C5 107.3(16)
C7 N6 C10 109.6(17)
C12 N7 C15 109.7(15)
C20 N8 C17 114.2(18)
C63 N9 C64 122(2)
C63 N9 Ir5 122.0(16)
C64 N9 Ir5 116.0(17)
C68 N10 C69 113(2)
C68 N10 Ir6 127.5(17)
C69 N10 Ir6 119.4(15)
C73 N11 C74 125(2)
C73 N11 Ir7 119.1(16)
C74 N11 Ir7 116.2(18)
C79 N12 C78 118.2(18)
C79 N12 Ir8 120.1(15)
C78 N12 Ir8 121.6(16)
C42 N13 C45 101.4(18)
C47 N14 C50 109.1(18)
C55 N15 C52 105.4(19)
C60 N16 C57 109(2)
C81 O1 Ir1 117.4(12)
C82 O2 Ir1 110.3(14)
C81 O3 Ir5 114.0(14)
C82 O4 Ir5 116.3(13)
C83 O5 Ir2 116.3(12)
C84 O6 Ir2 113.3(16)
C83 O7 Ir6 110.9(13)
C84 O8 Ir6 117.2(16)
C85 O9 Ir3 117.2(14)
C86 O10 Ir3 111.7(13)
C85 O11 Ir7 117.0(14)
C86 O12 Ir7 115.9(14)
C87 O13 Ir4 111.9(13)
C88 O14 Ir4 115.2(15)
C87 O15 Ir8 109.1(14)
C88 O16 Ir8 122.1(14)
C20 C1 C2 119(2)
C20 C1 C21 117.2(18)
C2 C1 C21 123.5(17)
N5 C2 C1 127.9(18)
N5 C2 C3 110.2(18)
C1 C2 C3 122(2)
C4 C3 C2 103(2)
C3 C4 C5 114(2)
C4 C5 N5 106(2)
C4 C5 C6 129(2)
N5 C5 C6 125(2)
C7 C6 C5 124.1(18)
C7 C6 C26 116.5(19)
C5 C6 C26 118.6(19)
C6 C7 N6 131(2)
C6 C7 C8 126(2)
N6 C7 C8 102(2)
C9 C8 C7 117(2)
C8 C9 C10 103(2)
C11 C10 N6 127(2)
C11 C10 C9 125(2)
N6 C10 C9 108.1(18)
C10 C11 C12 126(2)
C10 C11 C31 123(2)
C12 C11 C31 110(2)
N7 C12 C13 108.6(17)
N7 C12 C11 124.1(19)
C13 C12 C11 127(2)
C14 C13 C12 103(2)
C15 C14 C13 116(2)
C16 C15 C14 132(2)
C16 C15 N7 125(2)
C14 C15 N7 102.7(19)
C15 C16 C17 127(2)
C15 C16 C36 119(2)
C17 C16 C36 114(2)
C16 C17 N8 130(2)
C16 C17 C18 124.4(19)
N8 C17 C18 105.4(19)
C19 C18 C17 106(2)
C18 C19 C20 110(2)
C1 C20 N8 133(2)
C1 C20 C19 123(2)
N8 C20 C19 103.9(18)
C22 C21 C25 115(2)
C22 C21 C1 129(2)
C25 C21 C1 116(2)
C21 C22 C23 130(3)
C22 C23 N1 112(3)
N1 C24 C25 122(3)
C24 C25 C21 119(2)
C30 C26 C27 121(2)
C30 C26 C6 122(2)
C27 C26 C6 116(2)
C26 C27 C28 115(2)
N2 C28 C27 122.2(19)
N2 C29 C30 121(2)
C26 C30 C29 120(2)
C35 C31 C32 113(3)
C35 C31 C11 127(3)
C32 C31 C11 119(2)
C33 C32 C31 123(2)
N3 C33 C32 120(3)
C35 C34 N3 123(3)
C34 C35 C31 124(3)
C40 C36 C37 117.1(17)
C40 C36 C16 123.7(19)
C37 C36 C16 118.8(19)
C38 C37 C36 119(2)
N4 C38 C37 124(2)
N4 C39 C40 121(2)
C36 C40 C39 121.0(19)
C42 C41 C60 127(2)
C42 C41 C61 119.7(19)
C60 C41 C61 113(2)
C43 C42 N13 115(2)
C43 C42 C41 124(2)
N13 C42 C41 120.8(19)
C42 C43 C44 110(3)
C43 C44 C45 102(2)
C46 C45 N13 121(2)
C46 C45 C44 126(2)
N13 C45 C44 112.5(19)
C45 C46 C47 131(2)
C45 C46 C66 114(2)
C47 C46 C66 116(2)
N14 C47 C48 107(2)
N14 C47 C46 122.4(19)
C48 C47 C46 130(2)
C49 C48 C47 108(2)
C48 C49 C50 110(2)
C51 C50 N14 128(2)
C51 C50 C49 126(3)
N14 C50 C49 106(2)
C50 C51 C52 125(2)
C50 C51 C71 118(2)
C52 C51 C71 116(2)
C51 C52 N15 127(2)
C51 C52 C53 127(2)
N15 C52 C53 105.2(18)
C54 C53 C52 109(2)
C55 C54 C53 106(2)
C54 C55 N15 114(2)
C54 C55 C56 124(2)
N15 C55 C56 122(2)
C55 C56 C57 127(2)
C55 C56 C76 116(2)
C57 C56 C76 116.3(19)
N16 C57 C58 109(3)
N16 C57 C56 124(2)
C58 C57 C56 127(2)
C59 C58 C57 113(2)
C58 C59 C60 100(2)
N16 C60 C41 128(2)
N16 C60 C59 108(2)
C41 C60 C59 123(2)
C62 C61 C65 116(2)
C62 C61 C41 123(2)
C65 C61 C41 120(2)
C63 C62 C61 123(2)
C62 C63 N9 119(2)
C65 C64 N9 120(2)
C64 C65 C61 121(2)
C67 C66 C70 115(2)
C67 C66 C46 123(2)
C70 C66 C46 122(2)
C66 C67 C68 118(3)
N10 C68 C67 130(2)
C70 C69 N10 124(3)
C69 C70 C66 120(3)
C72 C71 C75 117(3)
C72 C71 C51 118(2)
C75 C71 C51 125(2)
C71 C72 C73 123(3)
N11 C73 C72 116(2)
N11 C74 C75 122(3)
C74 C75 C71 118(2)
C77 C76 C80 122(2)
C77 C76 C56 117.0(19)
C80 C76 C56 121(2)
C78 C77 C76 120(2)
C77 C78 N12 120(2)
N12 C79 C80 125.1(19)
C79 C80 C76 115(2)
O3 C81 O1 128.3(18)
O3 C81 C82 122(2)
O1 C81 C82 110(2)
O2 C82 O4 125.2(18)
O2 C82 C81 124(2)
O4 C82 C81 110(2)
O7 C83 O5 124.7(18)
O7 C83 C84 120(2)
O5 C83 C84 115.1(18)
O6 C84 O8 130(2)
O6 C84 C83 118(2)
O8 C84 C83 111(2)
O9 C85 O11 131(2)
O9 C85 C86 117(2)
O11 C85 C86 112(2)
O10 C86 O12 126(2)
O10 C86 C85 117(2)
O12 C86 C85 117(2)
O15 C87 O13 117.7(18)
O15 C87 C88 123(2)
O13 C87 C88 119(2)
O14 C88 O16 134(2)
O14 C88 C87 115(2)
O16 C88 C87 110(2)
C93 C89 C90 108.0
C93 C89 C94 145(3)
C90 C89 C94 107(3)
C93 C89 Ir1 68.2(9)
C90 C89 Ir1 73.0(9)
C94 C89 Ir1 123.6(18)
C91 C90 C89 108.0
C91 C90 C95 99(3)
C89 C90 C95 153(3)
C91 C90 Ir1 69.9(8)
C89 C90 Ir1 69.4(9)
C95 C90 Ir1 123(2)
C96 C91 C90 153(3)
C96 C91 C92 99(3)
C90 C91 C92 108.0
C96 C91 Ir1 119(3)
C90 C91 Ir1 72.6(8)
C92 C91 Ir1 68.1(9)
C91 C92 C93 108.0
C91 C92 C97 148(3)
C93 C92 C97 104(2)
C91 C92 Ir1 73.5(9)
C93 C92 Ir1 70.2(9)
C97 C92 Ir1 122.7(18)
C89 C93 C92 108.0
C89 C93 C98 116(2)
C92 C93 C98 136(2)
C89 C93 Ir1 73.2(9)
C92 C93 Ir1 70.7(8)
C98 C93 Ir1 124.6(16)
C100 C99 C103 108.0
C100 C99 C104 123.6(14)
C103 C99 C104 128.2(14)
C100 C99 Ir2 69.1(6)
C103 C99 Ir2 71.6(6)
C104 C99 Ir2 129.2(13)
C101 C100 C99 108.0
C101 C100 C105 133.2(15)
C99 C100 C105 118.4(15)
C101 C100 Ir2 70.9(6)
C99 C100 Ir2 70.6(6)
C105 C100 Ir2 128.7(13)
C106 C101 C102 130.0(16)
C106 C101 C100 121.5(16)
C102 C101 C100 108.0
C106 C101 Ir2 131.2(16)
C102 C101 Ir2 71.6(6)
C100 C101 Ir2 68.9(6)
C101 C102 C103 108.0
C101 C102 C107 124.7(18)
C103 C102 C107 127.3(18)
C101 C102 Ir2 68.9(6)
C103 C102 Ir2 70.2(6)
C107 C102 Ir2 124.9(16)
C108 C103 C102 126.4(16)
C108 C103 C99 125.3(16)
C102 C103 C99 108.0
C108 C103 Ir2 121.6(14)
C102 C103 Ir2 70.6(6)
C99 C103 Ir2 68.7(6)
C110 C109 C113 108.0
C110 C109 C114 126.0
C113 C109 C114 126.0
C110 C109 Ir3 70.4(4)
C113 C109 Ir3 71.0(4)
C114 C109 Ir3 124.2(4)
C109 C110 C111 108.0
C109 C110 C115 126.0
C111 C110 C115 126.0
C109 C110 Ir3 70.5(5)
C111 C110 Ir3 70.9(5)
C115 C110 Ir3 124.2(4)
C112 C111 C110 108.0
C112 C111 C116 126.0
C110 C111 C116 126.0
C112 C111 Ir3 70.9(4)
C110 C111 Ir3 70.1(5)
C116 C111 Ir3 124.6(4)
C113 C112 C111 108.0
C113 C112 C117 126.0
C111 C112 C117 126.0
C113 C112 Ir3 70.3(5)
C111 C112 Ir3 70.3(4)
C117 C112 Ir3 124.9(4)
C112 C113 C109 108.0
C112 C113 C118 126.0
C109 C113 C118 126.0
C112 C113 Ir3 70.9(5)
C109 C113 Ir3 70.1(4)
C118 C113 Ir3 124.7(4)
C120 C119 C123 108.0
C120 C119 C124 139.1(14)
C123 C119 C124 112.3(14)
C120 C119 Ir4 75.5(3)
C123 C119 Ir4 65.6(4)
C124 C119 Ir4 128.2(13)
C121 C120 C119 108.0
C121 C120 C125 137.1(16)
C119 C120 C125 113.6(15)
C121 C120 Ir4 69.8(3)
C119 C120 Ir4 66.9(3)
C125 C120 Ir4 117.5(15)
C120 C121 C122 108.0
C120 C121 C126 111.7(13)
C122 C121 C126 139.4(13)
C120 C121 Ir4 73.2(4)
C122 C121 Ir4 65.2(4)
C126 C121 Ir4 119.3(12)
C123 C122 C121 108.0
C123 C122 C128 141.0(12)
C121 C122 C128 110.8(12)
C123 C122 Ir4 68.0(3)
C121 C122 Ir4 76.2(4)
C128 C122 Ir4 125.4(13)
C122 C123 C119 108.0
C122 C123 C127 113.0(15)
C119 C123 C127 136.5(15)
C122 C123 Ir4 71.4(4)
C119 C123 Ir4 74.7(4)
C127 C123 Ir4 131.7(14)
C133 C129 C130 108.0
C133 C129 C134 126.0
C130 C129 C134 126.0
C133 C129 Ir5 67.1(4)
C130 C129 Ir5 73.6(3)
C134 C129 Ir5 124.9(3)
C131 C130 C129 108.0
C131 C130 C135 126.0
C129 C130 C135 126.0
C131 C130 Ir5 70.4(3)
C129 C130 Ir5 66.9(3)
C135 C130 Ir5 128.3(3)
C130 C131 C132 108.0
C130 C131 C136 126.0
C132 C131 C136 126.0
C130 C131 Ir5 70.9(3)
C132 C131 Ir5 66.6(4)
C136 C131 Ir5 128.0(3)
C133 C132 C131 108.0
C133 C132 C137 126.0
C131 C132 C137 126.0
C133 C132 Ir5 67.4(3)
C131 C132 Ir5 73.7(4)
C137 C132 Ir5 124.4(3)
C129 C133 C132 108.0
C129 C133 C138 126.0
C132 C133 C138 126.0
C129 C133 Ir5 71.9(4)
C132 C133 Ir5 71.4(3)
C138 C133 Ir5 122.4(3)
C140 C139 C143 108.0
C140 C139 C144 126.0
C143 C139 C144 126.0
C140 C139 Ir5 68.8(3)
C143 C139 Ir5 72.3(4)
C144 C139 Ir5 124.4(3)
C139 C140 C141 108.0
C139 C140 C145 126.0
C141 C140 C145 126.0
C139 C140 Ir5 72.2(3)
C141 C140 Ir5 70.8(3)
C145 C140 Ir5 122.7(3)
C142 C141 C140 108.0
C142 C141 C146 126.0
C140 C141 C146 126.0
C142 C141 Ir5 72.6(4)
C140 C141 Ir5 69.9(4)
C146 C141 Ir5 123.2(3)
C141 C142 C143 108.0
C141 C142 C147 126.0
C143 C142 C147 126.0
C141 C142 Ir5 68.7(3)
C143 C142 Ir5 71.7(3)
C147 C142 Ir5 125.2(3)
C139 C143 C142 108.0
C139 C143 C148 126.0
C142 C143 C148 126.0
C139 C143 Ir5 69.4(4)
C142 C143 Ir5 70.2(3)
C148 C143 Ir5 125.9(3)
C150 C149 C153 108.0
C150 C149 C154 134.0(17)
C153 C149 C154 118.0(17)
C150 C149 Ir6 71.3(5)
C153 C149 Ir6 69.4(6)
C154 C149 Ir6 124.6(17)
C149 C150 C151 108.0
C149 C150 C155 121(2)
C151 C150 C155 130(2)
C149 C150 Ir6 69.0(4)
C151 C150 Ir6 70.5(5)
C155 C150 Ir6 118.0(17)
C150 C151 C152 108.0
C150 C151 C156 118.8(17)
C152 C151 C156 132.4(17)
C150 C151 Ir6 70.1(5)
C152 C151 Ir6 69.1(5)
C156 C151 Ir6 133.8(17)
C157 C152 C151 113(2)
C157 C152 C153 138.1(19)
C151 C152 C153 108.0
C157 C152 Ir6 134.3(16)
C151 C152 Ir6 71.3(5)
C153 C152 Ir6 69.1(4)
C152 C153 C149 108.0
C152 C153 C158 118.0(18)
C149 C153 C158 133.9(18)
C152 C153 Ir6 70.8(5)
C149 C153 Ir6 70.5(5)
C158 C153 Ir6 121.7(17)
C163 C159 C160 108.0
C163 C159 C164 117(3)
C160 C159 C164 134(3)
C163 C159 Ir7 71.2(8)
C160 C159 Ir7 72.1(9)
C164 C159 Ir7 131(2)
C159 C160 C161 108.0
C159 C160 C165 115(3)
C161 C160 C165 136(3)
C159 C160 Ir7 70.7(10)
C161 C160 Ir7 71.8(9)
C165 C160 Ir7 132(2)
C162 C161 C160 108.0
C162 C161 C166 123(3)
C160 C161 C166 129(3)
C162 C161 Ir7 71.0(8)
C160 C161 Ir7 71.2(8)
C166 C161 Ir7 123(2)
C161 C162 C163 108.0
C161 C162 C167 113(3)
C163 C162 C167 139(3)
C161 C162 Ir7 72.0(8)
C163 C162 Ir7 70.7(10)
C167 C162 Ir7 123(2)
C159 C163 C162 108.0
C159 C163 C168 120(3)
C162 C163 C168 132(3)
C159 C163 Ir7 71.4(8)
C162 C163 Ir7 72.0(9)
C168 C163 Ir7 118(2)
C170 C169 C173 108.0
C170 C169 C174 126.0
C173 C169 C174 126.0
C170 C169 Ir8 74.3(5)
C173 C169 Ir8 68.3(5)
C174 C169 Ir8 123.0(5)
C169 C170 C171 108.0
C169 C170 C175 126.0
C171 C170 C175 126.0
C169 C170 Ir8 68.5(5)
C171 C170 Ir8 71.1(5)
C175 C170 Ir8 126.1(5)
C172 C171 C170 108.0
C172 C171 C176 126.0
C170 C171 C176 126.0
C172 C171 Ir8 67.9(5)
C170 C171 Ir8 72.1(5)
C176 C171 Ir8 125.5(5)
C173 C172 C171 108.0
C173 C172 C177 126.0
C171 C172 C177 126.0
C173 C172 Ir8 69.1(5)
C171 C172 Ir8 74.5(5)
C177 C172 Ir8 122.1(5)
C169 C173 C172 108.0
C169 C173 C178 126.0
C172 C173 C178 126.0
C169 C173 Ir8 73.1(5)
C172 C173 Ir8 72.1(6)
C178 C173 Ir8 120.5(5)
C180 C179 C183 108.0
C180 C179 C184 126.0
C183 C179 C184 126.0
C180 C179 Ir8 67.8(6)
C183 C179 Ir8 68.5(5)
C184 C179 Ir8 129.3(5)
C179 C180 C181 108.0
C179 C180 C185 126.0
C181 C180 C185 126.0
C179 C180 Ir8 73.4(6)
C181 C180 Ir8 65.7(5)
C185 C180 Ir8 126.4(5)
C182 C181 C180 108.0
C182 C181 C186 126.0
C180 C181 C186 126.0
C182 C181 Ir8 69.6(6)
C180 C181 Ir8 73.8(6)
C186 C181 Ir8 122.3(6)
C183 C182 C181 108.0
C183 C182 C187 126.0
C181 C182 C187 126.0
C183 C182 Ir8 74.2(6)
C181 C182 Ir8 68.8(6)
C187 C182 Ir8 122.7(5)
C182 C183 C179 108.0
C182 C183 C188 126.0
C179 C183 C188 126.0
C182 C183 Ir8 65.6(5)
C179 C183 Ir8 72.9(5)
C188 C183 Ir8 127.0(5)
O19 S1 O18 119.8(13)
O19 S1 O17 114.2(13)
O18 S1 O17 117.5(15)
O19 S1 C189 111(2)
O18 S1 C189 92.4(17)
O17 S1 C189 95.6(18)
F2 C189 F3 115(4)
F2 C189 F1 124(6)
F3 C189 F1 88(3)
F2 C189 S1 121(5)
F3 C189 S1 103(4)
F1 C189 S1 99(3)
O22 S2 O23 124(2)
O22 S2 O21 111(2)
O23 S2 O21 110(2)
O22 S2 C191 99.6(17)
O23 S2 C191 105(3)
O21 S2 C191 105(2)
F5 C191 F6 112(4)
F5 C191 F4 98(3)
F6 C191 F4 106(4)
F5 C191 S2 121(4)
F6 C191 S2 108(3)
F4 C191 S2 110(3)
O24 S3 O26 130(5)
O24 S3 C192 119(4)
O26 S3 C192 110(4)
O24 S3 O25 80(3)
O26 S3 O25 99(4)
C192 S3 O25 102(4)
S3 O24 O25 54(3)
S3 O25 O24 47(2)
F9 C192 F8 113(4)
F9 C192 S3 124(4)
F8 C192 S3 106(4)
F9 C192 F7 103(3)
F8 C192 F7 103(3)
S3 C192 F7 107(4)

loop_
_geom_bond_atom_site_label_1
_geom_bond_atom_site_label_2
_geom_bond_distance
Ir1 C93 2.086(18)
Ir1 C92 2.093(19)
Ir1 O1 2.102(12)
Ir1 N1 2.13(2)
Ir1 C89 2.15(2)
Ir1 O2 2.156(12)
Ir1 C91 2.16(3)
Ir1 C90 2.20(3)
Ir2 O5 2.090(12)
Ir2 C100 2.120(15)
Ir2 C99 2.140(16)
Ir2 C101 2.149(15)
Ir2 N2 2.154(14)
Ir2 C103 2.180(16)
Ir2 C102 2.185(15)
Ir2 O6 2.217(14)
Ir3 O9 2.114(13)
Ir3 C110 2.143(11)
Ir3 C109 2.143(14)
Ir3 N3 2.15(2)
Ir3 C111 2.155(12)
Ir3 C113 2.155(14)
Ir3 C112 2.162(13)
Ir3 O10 2.207(15)
Ir4 C123 2.016(12)
Ir4 C122 2.060(13)
Ir4 O13 2.085(13)
Ir4 N4 2.122(14)
Ir4 C119 2.135(11)
Ir4 O14 2.189(17)
Ir4 C121 2.203(12)
Ir4 C120 2.247(12)
Ir5 C133 2.031(9)
Ir5 O4 2.055(15)
Ir5 C132 2.084(10)
Ir5 C129 2.096(9)
Ir5 N9 2.10(2)
Ir5 O3 2.118(12)
Ir5 C140 2.123(11)
Ir5 C141 2.135(9)
Ir5 C139 2.167(10)
Ir5 C131 2.179(10)
Ir5 C130 2.186(12)
Ir5 C142 2.187(10)
Ir6 O8 1.976(15)
Ir6 N10 2.082(13)
Ir6 C153 2.128(15)
Ir6 C149 2.143(14)
Ir6 O7 2.147(14)
Ir6 C152 2.151(15)
Ir6 C150 2.175(15)
Ir6 C151 2.180(13)
Ir7 O12 2.030(14)
Ir7 C163 2.07(2)
Ir7 C159 2.07(2)
Ir7 C162 2.09(2)
Ir7 C160 2.092(19)
Ir7 C161 2.10(2)
Ir7 N11 2.15(2)
Ir7 O11 2.153(11)
Ir8 C181 1.976(13)
Ir8 C182 1.986(14)
Ir8 O16 2.055(14)
Ir8 C180 2.083(14)
Ir8 C183 2.098(17)
Ir8 N12 2.113(17)
Ir8 C173 2.143(15)
Ir8 C179 2.155(16)
Ir8 C172 2.183(13)
Ir8 C169 2.207(16)
Ir8 O15 2.211(16)
Ir8 C171 2.269(14)
N1 C24 1.35(3)
N1 C23 1.43(3)
N2 C29 1.29(2)
N2 C28 1.30(2)
N3 C33 1.31(3)
N3 C34 1.42(3)
N4 C38 1.29(2)
N4 C39 1.36(3)
N5 C2 1.35(3)
N5 C5 1.41(2)
N6 C7 1.36(2)
N6 C10 1.37(3)
N7 C12 1.36(2)
N7 C15 1.46(2)
N8 C20 1.38(3)
N8 C17 1.41(2)
N9 C63 1.38(3)
N9 C64 1.40(3)
N10 C68 1.23(2)
N10 C69 1.38(3)
N11 C73 1.31(3)
N11 C74 1.34(3)
N12 C79 1.36(2)
N12 C78 1.39(3)
N13 C42 1.39(3)
N13 C45 1.46(2)
N14 C47 1.39(2)
N14 C50 1.40(3)
N15 C55 1.38(2)
N15 C52 1.39(2)
N16 C60 1.34(3)
N16 C57 1.35(3)
O1 C81 1.33(2)
O2 C82 1.24(2)
O3 C81 1.17(2)
O4 C82 1.35(2)
O5 C83 1.32(2)
O6 C84 1.24(2)
O7 C83 1.221(18)
O8 C84 1.34(3)
O9 C85 1.23(2)
O10 C86 1.29(2)
O11 C85 1.23(2)
O12 C86 1.29(2)
O13 C87 1.31(2)
O14 C88 1.19(2)
O15 C87 1.27(2)
O16 C88 1.26(2)
C1 C20 1.32(3)
C1 C2 1.41(2)
C1 C21 1.47(3)
C2 C3 1.45(3)
C3 C4 1.35(3)
C4 C5 1.37(3)
C5 C6 1.42(3)
C6 C7 1.31(3)
C6 C26 1.51(2)
C7 C8 1.42(3)
C8 C9 1.26(3)
C9 C10 1.45(3)
C10 C11 1.33(3)
C11 C12 1.46(3)
C11 C31 1.52(4)
C12 C13 1.45(3)
C13 C14 1.38(3)
C14 C15 1.35(3)
C15 C16 1.33(3)
C16 C17 1.37(3)
C16 C36 1.46(2)
C17 C18 1.53(3)
C18 C19 1.39(3)
C19 C20 1.52(3)
C21 C22 1.32(3)
C21 C25 1.43(3)
C22 C23 1.38(4)
C24 C25 1.36(3)
C26 C30 1.26(2)
C26 C27 1.35(3)
C27 C28 1.46(2)
C29 C30 1.44(3)
C31 C35 1.32(3)
C31 C32 1.47(3)
C32 C33 1.35(3)
C34 C35 1.27(3)
C36 C40 1.32(2)
C36 C37 1.42(3)
C37 C38 1.40(3)
C39 C40 1.43(3)
C41 C42 1.40(3)
C41 C60 1.41(3)
C41 C61 1.52(3)
C42 C43 1.37(3)
C43 C44 1.44(3)
C44 C45 1.47(3)
C45 C46 1.37(3)
C46 C47 1.42(3)
C46 C66 1.45(3)
C47 C48 1.41(3)
C48 C49 1.36(3)
C49 C50 1.41(3)
C50 C51 1.33(3)
C51 C52 1.39(3)
C51 C71 1.46(3)
C52 C53 1.47(3)
C53 C54 1.35(3)
C54 C55 1.34(3)
C55 C56 1.44(3)
C56 C57 1.46(3)
C56 C76 1.51(3)
C57 C58 1.41(3)
C58 C59 1.34(3)
C59 C60 1.60(3)
C61 C62 1.41(3)
C61 C65 1.47(3)
C62 C63 1.35(3)
C64 C65 1.34(3)
C66 C67 1.36(3)
C66 C70 1.41(3)
C67 C68 1.41(3)
C69 C70 1.36(3)
C71 C72 1.38(3)
C71 C75 1.44(3)
C72 C73 1.44(3)
C74 C75 1.39(3)
C76 C77 1.38(3)
C76 C80 1.39(3)
C77 C78 1.37(3)
C79 C80 1.37(3)
C81 C82 1.499(10)
C83 C84 1.53(3)
C85 C86 1.55(3)
C87 C88 1.496(10)
C89 C93 1.401(14)
C89 C90 1.401(14)
C89 C94 1.43(3)
C90 C91 1.401(14)
C90 C95 1.57(5)
C91 C96 1.39(5)
C91 C92 1.401(14)
C92 C93 1.401(14)
C92 C97 1.68(4)
C93 C98 1.62(3)
C99 C100 1.467(11)
C99 C103 1.467(11)
C99 C104 1.59(3)
C100 C101 1.467(11)
C100 C105 1.49(2)
C101 C106 1.44(3)
C101 C102 1.467(11)
C102 C103 1.467(11)
C102 C107 1.50(3)
C103 C108 1.44(2)
C109 C110 1.4338(18)
C109 C113 1.4339(18)
C109 C114 1.5243(19)
C110 C111 1.4339(18)
C110 C115 1.5243(19)
C111 C112 1.4339(18)
C111 C116 1.5242(19)
C112 C113 1.4339(18)
C112 C117 1.5242(19)
C113 C118 1.5242(19)
C119 C120 1.4138(18)
C119 C123 1.4138(18)
C119 C124 1.53(3)
C120 C121 1.4137(18)
C120 C125 1.55(3)
C121 C122 1.4139(18)
C121 C126 1.58(3)
C122 C123 1.4137(18)
C122 C128 1.65(3)
C123 C127 1.49(3)
C129 C133 1.4486(18)
C129 C130 1.4486(18)
C129 C134 1.5399(19)
C130 C131 1.4486(19)
C130 C135 1.5399(19)
C131 C132 1.4487(18)
C131 C136 1.5399(19)
C132 C133 1.4487(18)
C132 C137 1.540(2)
C133 C138 1.5400(19)
C139 C140 1.4335(18)
C139 C143 1.4335(18)
C139 C144 1.524(2)
C140 C141 1.4335(18)
C140 C145 1.5237(19)
C141 C142 1.4335(18)
C141 C146 1.5238(19)
C142 C143 1.4335(18)
C142 C147 1.5237(19)
C143 C148 1.5237(19)
C149 C150 1.4672(19)
C149 C153 1.4673(18)
C149 C154 1.59(4)
C150 C151 1.4672(18)
C150 C155 1.57(4)
C151 C152 1.4673(19)
C151 C156 1.54(4)
C152 C157 1.38(3)
C152 C153 1.4673(19)
C153 C158 1.59(4)
C159 C163 1.331(13)
C159 C160 1.331(13)
C159 C164 1.41(4)
C160 C161 1.331(13)
C160 C165 1.58(5)
C161 C162 1.331(13)
C161 C166 1.52(5)
C162 C163 1.331(13)
C162 C167 1.43(4)
C163 C168 1.512(10)
C169 C170 1.437(9)
C169 C173 1.437(9)
C169 C174 1.528(9)
C170 C171 1.437(9)
C170 C175 1.528(9)
C171 C172 1.437(9)
C171 C176 1.528(9)
C172 C173 1.437(8)
C172 C177 1.528(9)
C173 C178 1.528(9)
C179 C180 1.409(8)
C179 C183 1.409(8)
C179 C184 1.498(9)
C180 C181 1.409(8)
C180 C185 1.498(9)
C181 C182 1.409(8)
C181 C186 1.498(9)
C182 C183 1.409(8)
C182 C187 1.498(9)
C183 C188 1.498(9)
S1 O19 1.402(18)
S1 O18 1.425(19)
S1 O17 1.43(2)
S1 C189 1.87(6)
C189 F2 1.14(5)
C189 F3 1.52(4)
C189 F1 1.59(4)
S2 O22 1.32(3)
S2 O23 1.33(3)
S2 O21 1.39(3)
S2 C191 1.77(4)
C191 F5 1.26(5)
C191 F6 1.36(4)
C191 F4 1.36(4)
S3 O24 1.29(7)
S3 O26 1.29(5)
S3 C192 1.39(4)
S3 O25 1.42(4)
O24 O25 1.74(6)
C192 F9 1.16(4)
C192 F8 1.36(4)
C192 F7 1.61(5)
